data_4083032
loop_
_publ_author_name
'Hirano, Masafumi'
'Kawazu, Sosuke'
'Komine, Nobuyuki'

_publ_section_title
;
 Direct Access to Fluorene by Successive C--O/C--H Bond Activations of
 2-Phenylbenzyl Ester
;
_journal_issue 8
_journal_name_full Organometallics
_journal_page_first 1921
_journal_paper_doi 10.1021/om5001869
_journal_volume 33
_journal_year 2014
_chemical_formula_moiety 'C43 H40 F3 O2.50 P2 Pd'
_chemical_formula_sum 'C43 H40 F3 O2.5 P2 Pd'
_chemical_formula_weight 822.13
_space_group_IT_number 14
_symmetry_cell_setting monoclinic
_symmetry_Int_Tables_number 14
_symmetry_space_group_name_Hall '-P 2yn'
_symmetry_space_group_name_H-M 'P 1 21/n 1'
_atom_sites_solution_hydrogens geom
_atom_sites_solution_primary direct
_atom_sites_solution_secondary difmap
_cell_angle_alpha 90.0000
_cell_angle_beta 93.720(3)
_cell_angle_gamma 90.0000
_cell_formula_units_Z 4
_cell_length_a 13.5362(7)
_cell_length_b 15.1262(6)
_cell_length_c 18.9707(9)
_cell_measurement_reflns_used 11206
_cell_measurement_temperature 200
_cell_measurement_theta_max 27.47
_cell_measurement_theta_min 3.02
_cell_volume 3876.1(3)
_computing_cell_refinement CrystalClear
_computing_data_collection 'CrystalClear (Rigaku Inc., 2007)'
_computing_data_reduction CrystalClear
_computing_molecular_graphics 'CrystalStructure 4.0'
_computing_publication_material 'CrystalStructure 4.0 (Rigaku, 2010)'
_computing_structure_refinement 'SHELXL97 (Sheldrick, 2008)'
_computing_structure_solution 'SIR92 (Altomare, et al., 1994)'
_diffrn_ambient_temperature 200
_diffrn_detector_area_resol_mean 7.314
_diffrn_measured_fraction_theta_full 0.997
_diffrn_measured_fraction_theta_max 0.997
_diffrn_measurement_device_type 'Rigaku Mercury70'
_diffrn_measurement_method \w
_diffrn_radiation_type 'Mo K\a'
_diffrn_radiation_wavelength 0.71075
_diffrn_reflns_av_R_equivalents 0.0207
_diffrn_reflns_limit_h_max 17
_diffrn_reflns_limit_h_min -17
_diffrn_reflns_limit_k_max 12
_diffrn_reflns_limit_k_min -19
_diffrn_reflns_limit_l_max 24
_diffrn_reflns_limit_l_min -24
_diffrn_reflns_number 30571
_diffrn_reflns_theta_full 27.47
_diffrn_reflns_theta_max 27.47
_diffrn_standards_number 0
_exptl_absorpt_coefficient_mu 0.613
_exptl_absorpt_correction_T_max 0.937
_exptl_absorpt_correction_T_min 0.857
_exptl_absorpt_correction_type numerical
_exptl_absorpt_process_details 'NUMABS (Rigaku, 1999)'
_exptl_crystal_colour yellow
_exptl_crystal_density_diffrn 1.409
_exptl_crystal_density_method 'not measured'
_exptl_crystal_description prism
_exptl_crystal_F_000 1684.00
_exptl_crystal_size_max 0.396
_exptl_crystal_size_mid 0.145
_exptl_crystal_size_min 0.106
_refine_diff_density_max 1.590
_refine_diff_density_min -7.620
_refine_ls_extinction_method none
_refine_ls_goodness_of_fit_ref 1.054
_refine_ls_hydrogen_treatment constr
_refine_ls_number_parameters 451
_refine_ls_number_reflns 8857
_refine_ls_number_restraints 0
_refine_ls_R_factor_gt 0.0738
_refine_ls_shift/su_max 0.006
_refine_ls_structure_factor_coef Fsqd
_refine_ls_weighting_details 'w = 1/[\s^2^(Fo^2^)+(0.1093P)^2^+17.7762P] where P=(Fo^2^+2Fc^2^)/3'
_refine_ls_weighting_scheme calc
_refine_ls_wR_factor_ref 0.2091
_reflns_number_gt 7509
_reflns_number_total 8857
_reflns_threshold_expression F^2^>2.0\s(F^2^)
_cod_data_source_file om5001869_si_002.cif
_cod_data_source_block Complex_2
_cod_depositor_comments 'Adding full bibliography for 4083032.cif.'
_cod_original_cell_volume 3876.1(4)
_cod_original_formula_sum 'C43 H40 F3 O2.50 P2 Pd'
_cod_database_code 4083032

loop_
_symmetry_equiv_pos_site_id
_symmetry_equiv_pos_as_xyz
1 +X,+Y,+Z
2 1/2-X,1/2+Y,1/2-Z
3 -X,-Y,-Z
4 1/2+X,1/2-Y,1/2+Z

loop_
_atom_site_label
_atom_site_type_symbol
_atom_site_fract_x
_atom_site_fract_y
_atom_site_fract_z
_atom_site_U_iso_or_equiv
_atom_site_adp_type
_atom_site_occupancy
_atom_site_symmetry_multiplicity
_atom_site_calc_flag
_atom_site_refinement_flags
Pd1 Pd 0.41939(2) 0.26979(2) 0.274984(18) 0.02721(14) Uani 1.0 4 d .
P1 P 0.46152(9) 0.41838(8) 0.28861(7) 0.0320(3) Uani 1.0 4 d .
P2 P 0.26452(9) 0.31261(8) 0.28413(7) 0.0330(3) Uani 1.0 4 d .
F1 F 0.7870(12) 0.2533(12) 0.3339(9) 0.055(4) Uiso 0.3300 4 d .
F2 F 0.7540(17) 0.2466(17) 0.2275(12) 0.104(6) Uiso 0.3300 4 d .
F3 F 0.7496(14) 0.1182(13) 0.2814(12) 0.088(5) Uiso 0.3300 4 d .
F4 F 0.7363(9) 0.1533(10) 0.2459(8) 0.051(3) Uiso 0.3300 4 d .
F5 F 0.7472(16) 0.1229(14) 0.3640(12) 0.102(6) Uiso 0.3300 4 d .
F6 F 0.8088(17) 0.2180(16) 0.3340(12) 0.097(7) Uiso 0.3300 4 d .
F7 F 0.7412(9) 0.1937(11) 0.2257(7) 0.054(3) Uiso 0.3300 4 d .
F8 F 0.7909(16) 0.2674(14) 0.3063(13) 0.092(7) Uiso 0.3300 4 d .
F9 F 0.7714(13) 0.1250(12) 0.3274(11) 0.077(4) Uiso 0.3300 4 d .
O1 O 0.5691(3) 0.2359(3) 0.2658(2) 0.0336(8) Uani 1.0 4 d .
O2 O 0.6055(7) 0.2085(5) 0.3798(3) 0.107(3) Uani 1.0 4 d .
O3 O 0.0000 0.5000 0.0000 0.0031 Uiso 0.5000 2 d .
C1 C 0.3690(4) 0.1397(3) 0.2532(3) 0.0342(10) Uani 1.0 4 d .
C2 C 0.4486(4) 0.0809(3) 0.2303(3) 0.0349(11) Uani 1.0 4 d .
C3 C 0.4765(4) 0.0794(4) 0.1598(3) 0.0386(11) Uani 1.0 4 d .
C4 C 0.5470(5) 0.0182(5) 0.1394(4) 0.0531(16) Uani 1.0 4 d .
C5 C 0.5928(6) -0.0387(5) 0.1872(5) 0.068(2) Uani 1.0 4 d .
C6 C 0.5679(6) -0.0369(5) 0.2577(5) 0.0635(19) Uani 1.0 4 d .
C7 C 0.4968(5) 0.0220(4) 0.2784(4) 0.0495(14) Uani 1.0 4 d .
C8 C 0.4324(4) 0.1417(4) 0.1058(3) 0.0379(11) Uani 1.0 4 d .
C9 C 0.3690(5) 0.1124(5) 0.0496(4) 0.0497(14) Uani 1.0 4 d .
C10 C 0.3307(6) 0.1713(6) -0.0014(4) 0.0600(18) Uani 1.0 4 d .
C11 C 0.3539(6) 0.2596(5) 0.0030(4) 0.0577(17) Uani 1.0 4 d .
C12 C 0.4172(6) 0.2901(5) 0.0585(3) 0.0517(15) Uani 1.0 4 d .
C13 C 0.4566(5) 0.2316(4) 0.1094(3) 0.0394(12) Uani 1.0 4 d .
C14 C 0.6244(5) 0.2147(4) 0.3186(4) 0.0502(15) Uani 1.0 4 d .
C15 C 0.7313(6) 0.1968(6) 0.2974(6) 0.086(4) Uani 1.0 4 d .
C16 C 0.5534(4) 0.4566(4) 0.3555(3) 0.0333(10) Uani 1.0 4 d .
C17 C 0.5496(5) 0.4226(4) 0.4239(3) 0.0442(12) Uani 1.0 4 d .
C18 C 0.6120(5) 0.4570(5) 0.4786(3) 0.0482(14) Uani 1.0 4 d .
C19 C 0.6774(5) 0.5233(5) 0.4651(4) 0.0505(15) Uani 1.0 4 d .
C20 C 0.6857(5) 0.5533(4) 0.3980(4) 0.0482(14) Uani 1.0 4 d .
C21 C 0.6240(4) 0.5200(4) 0.3427(3) 0.0409(12) Uani 1.0 4 d .
C22 C 0.5012(5) 0.4635(4) 0.2060(3) 0.0426(13) Uani 1.0 4 d .
C23 C 0.4498(6) 0.5312(5) 0.1682(4) 0.0596(18) Uani 1.0 4 d .
C24 C 0.4853(9) 0.5613(6) 0.1046(5) 0.080(3) Uani 1.0 4 d .
C25 C 0.5677(9) 0.5248(6) 0.0793(4) 0.080(3) Uani 1.0 4 d .
C26 C 0.6180(7) 0.4583(5) 0.1153(4) 0.068(2) Uani 1.0 4 d .
C27 C 0.5851(6) 0.4270(5) 0.1788(4) 0.0512(15) Uani 1.0 4 d .
C28 C 0.3484(4) 0.4767(4) 0.3096(4) 0.0428(12) Uani 1.0 4 d .
C29 C 0.2589(4) 0.4328(4) 0.2701(4) 0.0438(13) Uani 1.0 4 d .
C30 C 0.2257(4) 0.2977(4) 0.3732(4) 0.0412(12) Uani 1.0 4 d .
C31 C 0.2829(5) 0.2451(5) 0.4205(4) 0.0502(14) Uani 1.0 4 d .
C32 C 0.2556(7) 0.2329(6) 0.4900(4) 0.064(2) Uani 1.0 4 d .
C33 C 0.1709(7) 0.2723(6) 0.5110(5) 0.070(3) Uani 1.0 4 d .
C34 C 0.1128(6) 0.3243(6) 0.4647(5) 0.067(3) Uani 1.0 4 d .
C35 C 0.1399(5) 0.3378(5) 0.3963(4) 0.0528(16) Uani 1.0 4 d .
C36 C 0.1666(4) 0.2714(4) 0.2225(4) 0.0381(12) Uani 1.0 4 d .
C37 C 0.1866(5) 0.2696(5) 0.1514(4) 0.0499(15) Uani 1.0 4 d .
C38 C 0.1137(6) 0.2426(6) 0.1001(5) 0.0609(18) Uani 1.0 4 d .
C39 C 0.0222(5) 0.2176(6) 0.1201(5) 0.066(2) Uani 1.0 4 d .
C40 C 0.0021(5) 0.2182(5) 0.1904(5) 0.065(2) Uani 1.0 4 d .
C41 C 0.0741(5) 0.2438(5) 0.2425(5) 0.0514(15) Uani 1.0 4 d .
C42 C -0.0014 0.4278 -0.0005 0.0306 Uiso 0.5000 4 d .
C43 C -0.0224 0.3116 -0.0402 0.0306 Uiso 0.5000 4 d .
C44 C -0.1134 0.5167 0.0067 0.0306 Uiso 0.5000 4 d .
C45 C -0.2043 0.5088 -0.0483 0.0306 Uiso 0.5000 4 d .
H1A H 0.3419 0.1147 0.2962 0.0410 Uiso 1.0 4 calc R
H1B H 0.3147 0.1417 0.2157 0.0410 Uiso 1.0 4 calc R
H4 H 0.5633 0.0161 0.0915 0.0637 Uiso 1.0 4 calc R
H5 H 0.6412 -0.0791 0.1727 0.0820 Uiso 1.0 4 calc R
H6 H 0.5996 -0.0759 0.2912 0.0762 Uiso 1.0 4 calc R
H7 H 0.4802 0.0226 0.3263 0.0593 Uiso 1.0 4 calc R
H9 H 0.3518 0.0516 0.0462 0.0596 Uiso 1.0 4 calc R
H10 H 0.2882 0.1503 -0.0395 0.0720 Uiso 1.0 4 calc R
H11 H 0.3269 0.2996 -0.0316 0.0692 Uiso 1.0 4 calc R
H12 H 0.4335 0.3511 0.0615 0.0620 Uiso 1.0 4 calc R
H13 H 0.5003 0.2527 0.1468 0.0473 Uiso 1.0 4 calc R
H17 H 0.5048 0.3763 0.4330 0.0531 Uiso 1.0 4 calc R
H18 H 0.6091 0.4346 0.5252 0.0578 Uiso 1.0 4 calc R
H19 H 0.7173 0.5485 0.5030 0.0606 Uiso 1.0 4 calc R
H20 H 0.7337 0.5969 0.3889 0.0579 Uiso 1.0 4 calc R
H21 H 0.6302 0.5408 0.2960 0.0491 Uiso 1.0 4 calc R
H23 H 0.3917 0.5561 0.1855 0.0716 Uiso 1.0 4 calc R
H24 H 0.4516 0.6075 0.0790 0.0964 Uiso 1.0 4 calc R
H25 H 0.5908 0.5457 0.0360 0.0965 Uiso 1.0 4 calc R
H26 H 0.6755 0.4335 0.0969 0.0810 Uiso 1.0 4 calc R
H27 H 0.6199 0.3807 0.2035 0.0615 Uiso 1.0 4 calc R
H28A H 0.3409 0.4745 0.3611 0.0513 Uiso 1.0 4 calc R
H28B H 0.3526 0.5395 0.2953 0.0513 Uiso 1.0 4 calc R
H29A H 0.2592 0.4460 0.2190 0.0526 Uiso 1.0 4 calc R
H29B H 0.1970 0.4566 0.2876 0.0526 Uiso 1.0 4 calc R
H31 H 0.3410 0.2173 0.4055 0.0602 Uiso 1.0 4 calc R
H32 H 0.2953 0.1978 0.5223 0.0768 Uiso 1.0 4 calc R
H33 H 0.1519 0.2637 0.5578 0.0835 Uiso 1.0 4 calc R
H34 H 0.0541 0.3507 0.4799 0.0803 Uiso 1.0 4 calc R
H35 H 0.1004 0.3744 0.3650 0.0633 Uiso 1.0 4 calc R
H37 H 0.2501 0.2867 0.1376 0.0598 Uiso 1.0 4 calc R
H38 H 0.1276 0.2415 0.0516 0.0731 Uiso 1.0 4 calc R
H39 H -0.0276 0.1999 0.0854 0.0789 Uiso 1.0 4 calc R
H40 H -0.0616 0.2010 0.2036 0.0780 Uiso 1.0 4 calc R
H41 H 0.0602 0.2424 0.2910 0.0617 Uiso 1.0 4 calc R

loop_
_atom_site_aniso_label
_atom_site_aniso_U_11
_atom_site_aniso_U_22
_atom_site_aniso_U_33
_atom_site_aniso_U_12
_atom_site_aniso_U_13
_atom_site_aniso_U_23
Pd1 0.0239(2) 0.0238(2) 0.0345(3) 0.00047(12) 0.00641(14) 0.00123(12)
P1 0.0316(6) 0.0259(6) 0.0384(7) -0.0014(5) 0.0018(5) 0.0011(5)
P2 0.0238(6) 0.0292(6) 0.0467(7) 0.0017(5) 0.0060(5) -0.0025(5)
O1 0.0219(15) 0.039(2) 0.0403(19) 0.0042(13) 0.0032(14) -0.0019(15)
O2 0.171(8) 0.108(6) 0.043(3) 0.059(6) 0.003(4) 0.009(4)
C1 0.033(3) 0.025(3) 0.046(3) -0.0061(19) 0.012(2) 0.0001(19)
C2 0.032(3) 0.022(2) 0.050(3) -0.0038(18) 0.006(2) 0.000(2)
C3 0.032(3) 0.031(3) 0.054(3) -0.005(2) 0.007(3) -0.008(3)
C4 0.040(3) 0.042(4) 0.078(5) -0.000(3) 0.015(3) -0.015(3)
C5 0.050(4) 0.041(4) 0.114(7) 0.014(3) 0.009(4) -0.014(4)
C6 0.053(4) 0.036(4) 0.102(6) 0.010(3) -0.000(4) 0.008(4)
C7 0.051(4) 0.036(3) 0.060(4) -0.003(3) -0.003(3) 0.009(3)
C8 0.035(3) 0.039(3) 0.042(3) -0.006(2) 0.015(2) -0.006(3)
C9 0.050(4) 0.050(4) 0.050(4) -0.015(3) 0.007(3) -0.004(3)
C10 0.063(4) 0.072(5) 0.045(4) -0.023(4) 0.003(3) -0.001(3)
C11 0.067(5) 0.064(5) 0.042(4) -0.017(4) 0.003(3) 0.012(3)
C12 0.071(5) 0.047(4) 0.038(3) -0.016(3) 0.009(3) 0.003(3)
C13 0.043(3) 0.041(3) 0.036(3) -0.011(3) 0.010(3) -0.003(2)
C14 0.057(4) 0.042(3) 0.050(4) 0.016(3) -0.009(3) -0.009(3)
C15 0.046(4) 0.069(5) 0.135(9) 0.027(4) -0.043(5) -0.038(6)
C16 0.032(3) 0.027(3) 0.041(3) 0.0015(19) 0.0025(19) 0.0007(19)
C17 0.048(3) 0.041(3) 0.044(3) -0.001(3) 0.005(3) 0.005(3)
C18 0.056(4) 0.049(4) 0.039(3) 0.008(3) -0.002(3) 0.002(3)
C19 0.045(3) 0.050(4) 0.055(4) 0.009(3) -0.019(3) -0.010(3)
C20 0.040(3) 0.045(4) 0.059(4) -0.009(3) -0.008(3) 0.002(3)
C21 0.036(3) 0.043(3) 0.044(3) -0.008(3) -0.001(3) 0.005(3)
C22 0.058(4) 0.032(3) 0.037(3) -0.013(3) -0.003(3) 0.002(2)
C23 0.077(5) 0.041(4) 0.058(4) -0.009(4) -0.012(4) 0.014(3)
C24 0.123(8) 0.058(5) 0.056(5) -0.029(5) -0.024(5) 0.021(4)
C25 0.129(9) 0.064(5) 0.048(4) -0.042(6) 0.004(5) 0.009(4)
C26 0.097(6) 0.058(5) 0.050(4) -0.032(4) 0.026(4) -0.001(4)
C27 0.068(4) 0.043(4) 0.045(3) -0.016(3) 0.011(3) 0.002(3)
C28 0.039(3) 0.029(3) 0.060(4) 0.003(2) 0.001(3) -0.007(3)
C29 0.033(3) 0.029(3) 0.068(4) 0.004(2) -0.003(3) -0.002(3)
C30 0.034(3) 0.038(3) 0.054(3) -0.004(3) 0.014(3) -0.010(3)
C31 0.045(4) 0.056(4) 0.051(4) -0.001(3) 0.020(3) 0.001(3)
C32 0.069(5) 0.075(6) 0.050(4) -0.012(4) 0.020(4) 0.003(4)
C33 0.067(5) 0.084(6) 0.062(5) -0.022(4) 0.037(4) -0.019(4)
C34 0.051(4) 0.069(5) 0.085(6) -0.015(4) 0.035(4) -0.034(5)
C35 0.036(3) 0.051(4) 0.073(5) -0.000(3) 0.018(3) -0.018(3)
C36 0.025(3) 0.032(3) 0.058(4) 0.0004(19) 0.003(3) -0.005(3)
C37 0.038(3) 0.056(4) 0.056(4) -0.004(3) 0.001(3) -0.003(3)
C38 0.048(4) 0.069(5) 0.063(5) -0.000(4) -0.011(4) -0.005(4)
C39 0.038(4) 0.070(5) 0.087(6) -0.001(3) -0.015(4) -0.020(4)
C40 0.033(3) 0.061(5) 0.101(6) -0.011(3) 0.006(4) -0.024(4)
C41 0.036(3) 0.048(4) 0.072(5) -0.008(3) 0.013(3) -0.016(3)

loop_
_atom_type_symbol
_atom_type_description
_atom_type_scat_dispersion_real
_atom_type_scat_dispersion_imag
_atom_type_scat_source
C C 0.0033 0.0016
;
International Tables for Crystallography
(1992, Vol. C, Tables 4.2.6.8 and 6.1.1.4)
;
H H 0.0000 0.0000
;
International Tables for Crystallography
(1992, Vol. C, Table 6.1.1.4)
;
F F 0.0171 0.0103
;
International Tables for Crystallography
(1992, Vol. C, Tables 4.2.6.8 and 6.1.1.4)
;
O O 0.0106 0.0060
;
International Tables for Crystallography
(1992, Vol. C, Tables 4.2.6.8 and 6.1.1.4)
;
P P 0.1023 0.0942
;
International Tables for Crystallography
(1992, Vol. C, Tables 4.2.6.8 and 6.1.1.4)
;
Pd Pd -0.9988 1.0072
;
International Tables for Crystallography
(1992, Vol. C, Tables 4.2.6.8 and 6.1.1.4)
;

loop_
_geom_angle_atom_site_label_1
_geom_angle_atom_site_label_2
_geom_angle_atom_site_label_3
_geom_angle
_geom_angle_publ_flag
_geom_angle_site_symmetry_1
_geom_angle_site_symmetry_3
P1 Pd1 P2 86.28(5) yes . .
P1 Pd1 O1 90.83(10) yes . .
P1 Pd1 C1 173.34(14) yes . .
P2 Pd1 O1 177.06(10) yes . .
P2 Pd1 C1 89.57(14) yes . .
O1 Pd1 C1 93.25(17) yes . .
Pd1 P1 C16 122.47(17) yes . .
Pd1 P1 C22 110.46(18) yes . .
Pd1 P1 C28 106.65(18) yes . .
C16 P1 C22 104.8(3) yes . .
C16 P1 C28 103.9(3) yes . .
C22 P1 C28 107.7(3) yes . .
Pd1 P2 C29 107.97(18) yes . .
Pd1 P2 C30 111.69(18) yes . .
Pd1 P2 C36 120.29(19) yes . .
C29 P2 C30 104.3(3) yes . .
C29 P2 C36 102.9(3) yes . .
C30 P2 C36 108.2(3) yes . .
F6 F1 F8 105(4) yes . .
F6 F1 C15 72(3) yes . .
F8 F1 C15 81(3) yes . .
F4 F2 F7 16.0(13) yes . .
F4 F2 F8 90.8(16) yes . .
F4 F2 C15 45.6(10) yes . .
F7 F2 F8 107(3) yes . .
F7 F2 C15 60.9(17) yes . .
F8 F2 C15 50.5(11) yes . .
F4 F3 F5 137(3) yes . .
F4 F3 F7 11.6(12) yes . .
F4 F3 F9 136(3) yes . .
F4 F3 C15 64.9(16) yes . .
F5 F3 F7 129.8(16) yes . .
F5 F3 F9 20.6(15) yes . .
F5 F3 C15 72.4(14) yes . .
F7 F3 F9 125(2) yes . .
F7 F3 C15 57.5(11) yes . .
F9 F3 C15 73.5(18) yes . .
F2 F4 F3 138(2) yes . .
F2 F4 F7 18.2(15) yes . .
F2 F4 F9 115.4(14) yes . .
F2 F4 C15 71.5(13) yes . .
F3 F4 F7 154(3) yes . .
F3 F4 F9 22.7(16) yes . .
F3 F4 C15 73.6(18) yes . .
F7 F4 F9 133.1(19) yes . .
F7 F4 C15 88.8(18) yes . .
F9 F4 C15 52.9(10) yes . .
F3 F5 F6 71.0(14) yes . .
F3 F5 F9 23.9(17) yes . .
F3 F5 C15 45.1(10) yes . .
F6 F5 F9 57(2) yes . .
F6 F5 C15 42.6(9) yes . .
F9 F5 C15 49.7(18) yes . .
F1 F6 F5 118(3) yes . .
F1 F6 F8 36(3) yes . .
F1 F6 F9 131(4) yes . .
F1 F6 C15 80(3) yes . .
F5 F6 F8 136(3) yes . .
F5 F6 F9 26.2(11) yes . .
F5 F6 C15 65.1(13) yes . .
F8 F6 F9 129(3) yes . .
F8 F6 C15 74(2) yes . .
F9 F6 C15 56.7(12) yes . .
F2 F7 F3 133(2) yes . .
F2 F7 F4 146(3) yes . .
F2 F7 C15 88(2) yes . .
F3 F7 F4 13.9(14) yes . .
F3 F7 C15 50.3(10) yes . .
F4 F7 C15 59.4(15) yes . .
F1 F8 F2 139(4) yes . .
F1 F8 F6 39(3) yes . .
F1 F8 C15 74(3) yes . .
F2 F8 F6 115(3) yes . .
F2 F8 C15 64.7(14) yes . .
F6 F8 C15 64.3(19) yes . .
F3 F9 F4 21.6(15) yes . .
F3 F9 F5 136(3) yes . .
F3 F9 F6 106(2) yes . .
F3 F9 C15 65.3(17) yes . .
F4 F9 F5 137(3) yes . .
F4 F9 F6 84.8(14) yes . .
F4 F9 C15 45.5(9) yes . .
F5 F9 F6 97(3) yes . .
F5 F9 C15 103(3) yes . .
F6 F9 C15 52.7(11) yes . .
Pd1 O1 C14 121.6(4) yes . .
C42 O3 C42 180.000(3) yes . 3_565
C42 O3 C44 98.347 yes . .
C42 O3 C44 81.653 yes . 3_565
C42 O3 C44 81.653 yes 3_565 .
C42 O3 C44 98.347 yes 3_565 3_565
C44 O3 C44 180.000 yes . 3_565
Pd1 C1 C2 112.6(4) yes . .
C1 C2 C3 122.0(5) yes . .
C1 C2 C7 120.3(6) yes . .
C3 C2 C7 117.6(5) yes . .
C2 C3 C4 120.0(6) yes . .
C2 C3 C8 121.4(5) yes . .
C4 C3 C8 118.6(6) yes . .
C3 C4 C5 121.3(7) yes . .
C4 C5 C6 119.6(7) yes . .
C5 C6 C7 119.8(7) yes . .
C2 C7 C6 121.6(7) yes . .
C3 C8 C9 121.6(5) yes . .
C3 C8 C13 119.9(5) yes . .
C9 C8 C13 118.4(5) yes . .
C8 C9 C10 120.7(6) yes . .
C9 C10 C11 120.5(7) yes . .
C10 C11 C12 119.7(7) yes . .
C11 C12 C13 120.2(7) yes . .
C8 C13 C12 120.4(6) yes . .
O1 C14 O2 129.4(8) yes . .
O1 C14 C15 111.0(7) yes . .
O2 C14 C15 119.6(8) yes . .
F1 C15 F2 89.7(13) yes . .
F1 C15 F3 129.1(13) yes . .
F1 C15 F4 137.5(12) yes . .
F1 C15 F5 89.8(12) yes . .
F1 C15 F6 27.4(13) yes . .
F1 C15 F7 117.0(12) yes . .
F1 C15 F8 24.9(13) yes . .
F1 C15 F9 95.9(13) yes . .
F1 C15 C14 105.4(10) yes . .
F2 C15 F3 101.3(15) yes . .
F2 C15 F4 62.9(13) yes . .
F2 C15 F5 157.6(13) yes . .
F2 C15 F6 98.1(14) yes . .
F2 C15 F7 31.3(12) yes . .
F2 C15 F8 64.9(14) yes . .
F2 C15 F9 131.0(14) yes . .
F2 C15 C14 111.8(10) yes . .
F3 C15 F4 41.5(13) yes . .
F3 C15 F5 62.5(13) yes . .
F3 C15 F6 101.7(15) yes . .
F3 C15 F7 72.2(14) yes . .
F3 C15 F8 131.0(14) yes . .
F3 C15 F9 41.1(13) yes . .
F3 C15 C14 115.5(11) yes . .
F4 C15 F5 103.8(12) yes . .
F4 C15 F6 120.3(14) yes . .
F4 C15 F7 31.8(11) yes . .
F4 C15 F8 118.5(15) yes . .
F4 C15 F9 81.7(12) yes . .
F4 C15 C14 114.5(9) yes . .
F5 C15 F6 72.3(14) yes . .
F5 C15 F7 134.4(12) yes . .
F5 C15 F8 112.8(14) yes . .
F5 C15 F9 27.0(12) yes . .
F5 C15 C14 89.9(10) yes . .
F6 C15 F7 114.9(14) yes . .
F6 C15 F8 42.0(15) yes . .
F6 C15 F9 70.7(14) yes . .
F6 C15 C14 124.8(14) yes . .
F7 C15 F8 93.1(14) yes . .
F7 C15 F9 109.4(13) yes . .
F7 C15 C14 114.5(9) yes . .
F8 C15 F9 111.8(13) yes . .
F8 C15 C14 113.1(12) yes . .
F9 C15 C14 113.3(11) yes . .
P1 C16 C17 117.9(4) yes . .
P1 C16 C21 123.1(4) yes . .
C17 C16 C21 119.0(5) yes . .
C16 C17 C18 119.7(6) yes . .
C17 C18 C19 120.1(6) yes . .
C18 C19 C20 120.6(6) yes . .
C19 C20 C21 120.1(6) yes . .
C16 C21 C20 120.3(6) yes . .
P1 C22 C23 123.1(5) yes . .
P1 C22 C27 117.6(5) yes . .
C23 C22 C27 119.2(6) yes . .
C22 C23 C24 119.2(8) yes . .
C23 C24 C25 120.4(8) yes . .
C24 C25 C26 120.9(8) yes . .
C25 C26 C27 120.2(8) yes . .
C22 C27 C26 120.0(7) yes . .
P1 C28 C29 109.3(4) yes . .
P2 C29 C28 109.5(4) yes . .
P2 C30 C31 119.1(5) yes . .
P2 C30 C35 122.1(5) yes . .
C31 C30 C35 118.8(6) yes . .
C30 C31 C32 120.6(7) yes . .
C31 C32 C33 119.4(8) yes . .
C32 C33 C34 120.9(8) yes . .
C33 C34 C35 120.2(8) yes . .
C30 C35 C34 120.2(7) yes . .
P2 C36 C37 116.7(5) yes . .
P2 C36 C41 123.8(6) yes . .
C37 C36 C41 119.5(6) yes . .
C36 C37 C38 120.4(6) yes . .
C37 C38 C39 119.6(8) yes . .
C38 C39 C40 120.3(7) yes . .
C39 C40 C41 121.0(7) yes . .
C36 C41 C40 119.1(7) yes . .
O3 C42 C43 156.614 yes . .
O3 C42 C44 60.8846(15) yes . 3_565
C43 C42 C44 120.8512(15) yes . 3_565
O3 C44 C42 37.462(3) yes . 3_565
O3 C44 C45 131.650(3) yes . .
C42 C44 C45 130.162(3) yes 3_565 .
Pd1 C1 H1A 109.068 no . .
Pd1 C1 H1B 109.071 no . .
C2 C1 H1A 109.069 no . .
C2 C1 H1B 109.076 no . .
H1A C1 H1B 107.828 no . .
C3 C4 H4 119.344 no . .
C5 C4 H4 119.340 no . .
C4 C5 H5 120.218 no . .
C6 C5 H5 120.217 no . .
C5 C6 H6 120.084 no . .
C7 C6 H6 120.087 no . .
C2 C7 H7 119.178 no . .
C6 C7 H7 119.175 no . .
C8 C9 H9 119.665 no . .
C10 C9 H9 119.658 no . .
C9 C10 H10 119.736 no . .
C11 C10 H10 119.732 no . .
C10 C11 H11 120.134 no . .
C12 C11 H11 120.140 no . .
C11 C12 H12 119.900 no . .
C13 C12 H12 119.890 no . .
C8 C13 H13 119.786 no . .
C12 C13 H13 119.784 no . .
C16 C17 H17 120.151 no . .
C18 C17 H17 120.147 no . .
C17 C18 H18 119.960 no . .
C19 C18 H18 119.954 no . .
C18 C19 H19 119.678 no . .
C20 C19 H19 119.687 no . .
C19 C20 H20 119.962 no . .
C21 C20 H20 119.959 no . .
C16 C21 H21 119.835 no . .
C20 C21 H21 119.835 no . .
C22 C23 H23 120.393 no . .
C24 C23 H23 120.391 no . .
C23 C24 H24 119.806 no . .
C25 C24 H24 119.794 no . .
C24 C25 H25 119.544 no . .
C26 C25 H25 119.532 no . .
C25 C26 H26 119.889 no . .
C27 C26 H26 119.883 no . .
C22 C27 H27 119.990 no . .
C26 C27 H27 119.999 no . .
P1 C28 H28A 109.811 no . .
P1 C28 H28B 109.820 no . .
C29 C28 H28A 109.818 no . .
C29 C28 H28B 109.824 no . .
H28A C28 H28B 108.262 no . .
P2 C29 H29A 109.784 no . .
P2 C29 H29B 109.786 no . .
C28 C29 H29A 109.777 no . .
C28 C29 H29B 109.771 no . .
H29A C29 H29B 108.246 no . .
C30 C31 H31 119.711 no . .
C32 C31 H31 119.703 no . .
C31 C32 H32 120.313 no . .
C33 C32 H32 120.309 no . .
C32 C33 H33 119.550 no . .
C34 C33 H33 119.558 no . .
C33 C34 H34 119.915 no . .
C35 C34 H34 119.893 no . .
C30 C35 H35 119.917 no . .
C34 C35 H35 119.911 no . .
C36 C37 H37 119.812 no . .
C38 C37 H37 119.785 no . .
C37 C38 H38 120.184 no . .
C39 C38 H38 120.178 no . .
C38 C39 H39 119.834 no . .
C40 C39 H39 119.840 no . .
C39 C40 H40 119.500 no . .
C41 C40 H40 119.488 no . .
C36 C41 H41 120.449 no . .
C40 C41 H41 120.451 no . .

loop_
_geom_bond_atom_site_label_1
_geom_bond_atom_site_label_2
_geom_bond_distance
_geom_bond_publ_flag
_geom_bond_site_symmetry_2
Pd1 P1 2.3291(13) yes .
Pd1 P2 2.2117(13) yes .
Pd1 O1 2.108(4) yes .
Pd1 C1 2.114(5) yes .
P1 C16 1.813(5) yes .
P1 C22 1.822(6) yes .
P1 C28 1.833(6) yes .
P2 C29 1.839(6) yes .
P2 C30 1.816(7) yes .
P2 C36 1.820(6) yes .
F1 F6 0.61(3) yes .
F1 F8 0.57(3) yes .
F1 C15 1.307(19) yes .
F2 F4 1.48(3) yes .
F2 F7 0.82(3) yes .
F2 F8 1.58(4) yes .
F2 C15 1.57(3) yes .
F3 F4 0.87(3) yes .
F3 F5 1.57(3) yes .
F3 F7 1.55(3) yes .
F3 F9 0.91(3) yes .
F3 C15 1.26(3) yes .
F4 F7 0.73(3) yes .
F4 F9 1.64(3) yes .
F4 C15 1.185(18) yes .
F5 F6 1.78(4) yes .
F5 F9 0.79(3) yes .
F5 C15 1.69(3) yes .
F6 F8 0.94(4) yes .
F6 F9 1.50(3) yes .
F6 C15 1.26(3) yes .
F7 C15 1.377(17) yes .
F8 C15 1.34(3) yes .
F9 C15 1.33(2) yes .
O1 C14 1.252(8) yes .
O2 C14 1.209(9) yes .
O3 C42 1.09231(5) yes .
O3 C42 1.09231(5) yes 3_565
O3 C44 1.56892(8) yes .
O3 C44 1.56892(8) yes 3_565
C1 C2 1.484(7) yes .
C2 C3 1.414(8) yes .
C2 C7 1.404(8) yes .
C3 C4 1.401(9) yes .
C3 C8 1.488(8) yes .
C4 C5 1.370(11) yes .
C5 C6 1.399(14) yes .
C6 C7 1.388(10) yes .
C8 C9 1.396(8) yes .
C8 C13 1.399(8) yes .
C9 C10 1.391(10) yes .
C10 C11 1.372(11) yes .
C11 C12 1.391(10) yes .
C12 C13 1.391(9) yes .
C14 C15 1.550(11) yes .
C16 C17 1.398(8) yes .
C16 C21 1.387(8) yes .
C17 C18 1.395(9) yes .
C18 C19 1.372(9) yes .
C19 C20 1.365(10) yes .
C20 C21 1.392(9) yes .
C22 C23 1.408(9) yes .
C22 C27 1.392(10) yes .
C23 C24 1.405(12) yes .
C24 C25 1.360(16) yes .
C25 C26 1.372(12) yes .
C26 C27 1.393(10) yes .
C28 C29 1.533(8) yes .
C30 C31 1.395(9) yes .
C30 C35 1.406(9) yes .
C31 C32 1.406(11) yes .
C32 C33 1.373(12) yes .
C33 C34 1.385(12) yes .
C34 C35 1.386(12) yes .
C36 C37 1.393(10) yes .
C36 C41 1.396(9) yes .
C37 C38 1.402(10) yes .
C38 C39 1.372(11) yes .
C39 C40 1.377(13) yes .
C40 C41 1.397(11) yes .
C42 C43 1.92604(7) yes .
C42 C44 1.77682(8) yes 3_565
C44 C45 1.56536(7) yes .
C1 H1A 0.990 no .
C1 H1B 0.990 no .
C4 H4 0.950 no .
C5 H5 0.950 no .
C6 H6 0.950 no .
C7 H7 0.950 no .
C9 H9 0.950 no .
C10 H10 0.950 no .
C11 H11 0.950 no .
C12 H12 0.950 no .
C13 H13 0.950 no .
C17 H17 0.950 no .
C18 H18 0.950 no .
C19 H19 0.950 no .
C20 H20 0.950 no .
C21 H21 0.950 no .
C23 H23 0.950 no .
C24 H24 0.950 no .
C25 H25 0.950 no .
C26 H26 0.950 no .
C27 H27 0.950 no .
C28 H28A 0.990 no .
C28 H28B 0.990 no .
C29 H29A 0.990 no .
C29 H29B 0.990 no .
C31 H31 0.950 no .
C32 H32 0.950 no .
C33 H33 0.950 no .
C34 H34 0.950 no .
C35 H35 0.950 no .
C37 H37 0.950 no .
C38 H38 0.950 no .
C39 H39 0.950 no .
C40 H40 0.950 no .
C41 H41 0.950 no .

loop_
_geom_contact_atom_site_label_1
_geom_contact_atom_site_label_2
_geom_contact_distance
_geom_contact_publ_flag
_geom_contact_site_symmetry_2
Pd1 O2 3.242(8) no .
Pd1 C13 3.266(6) no .
Pd1 C31 3.440(7) no .
F1 O1 3.153(16) no .
F1 O2 2.744(19) no .
F2 O1 2.66(3) no .
F3 O1 3.021(19) no .
F3 O2 3.10(3) no .
F3 C5 3.58(2) no .
F3 C6 3.41(2) no .
F4 O1 2.634(13) no .
F4 O2 3.298(16) no .
F5 O1 3.41(2) no .
F5 O2 2.35(3) no .
F6 O1 3.43(3) no .
F6 O2 2.94(3) no .
F7 O1 2.578(14) no .
F7 O2 3.559(15) no .
F8 O1 3.09(3) no .
F8 O2 3.08(3) no .
F9 O1 3.356(17) no .
F9 O2 2.81(2) no .
O1 C2 2.910(6) no .
O1 C3 3.299(7) no .
O1 C7 3.392(7) no .
O1 C13 3.247(7) no .
O1 C27 3.343(8) no .
O2 C17 3.441(10) no .
O3 C43 2.96053(11) no 3_565
O3 C45 2.85941(14) no 3_565
C1 C8 2.978(8) no .
C1 C13 3.347(8) no .
C1 C36 3.408(7) no .
C2 C5 2.820(9) no .
C2 C9 3.557(9) no .
C2 C13 3.241(8) no .
C2 C14 3.471(8) no .
C3 C6 2.789(10) no .
C4 C7 2.765(11) no .
C4 C9 3.194(9) no .
C4 C13 3.485(9) no .
C7 C14 3.447(9) no .
C8 C11 2.800(9) no .
C9 C12 2.769(10) no .
C10 C13 2.772(9) no .
C16 C19 2.776(8) no .
C16 C27 3.438(8) no .
C17 C20 2.768(9) no .
C17 C28 3.468(8) no .
C18 C21 2.762(9) no .
C21 C22 3.108(8) no .
C21 C27 3.423(9) no .
C22 C25 2.781(11) no .
C23 C26 2.776(12) no .
C23 C28 3.198(10) no .
C24 C27 2.773(11) no .
C28 C30 3.437(8) no .
C29 C35 3.302(10) no .
C29 C37 3.441(9) no .
C30 C33 2.789(11) no .
C30 C41 3.219(9) no .
C31 C34 2.774(11) no .
C32 C35 2.787(11) no .
C35 C36 3.488(10) no .
C35 C41 3.316(11) no .
C36 C39 2.786(10) no .
C37 C40 2.761(10) no .
C38 C41 2.790(12) no .
C42 C45 3.08926(13) no .
C43 C44 3.47504(12) no .
F1 C5 3.577(19) no 2_655
F1 C10 3.344(18) no 4_555
F1 C11 3.283(18) no 4_555
F2 C40 3.50(3) no 1_655
F3 C21 3.35(3) no 2_645
F3 C26 3.53(2) no 2_645
F4 C20 3.349(16) no 2_645
F4 C21 3.298(15) no 2_645
F5 C11 3.42(3) no 4_555
F5 C25 3.05(3) no 2_645
F5 C26 3.10(3) no 2_645
F5 C44 3.53(3) no 2_545
F6 C10 3.54(3) no 4_555
F6 C11 3.24(3) no 4_555
F7 C20 3.361(16) no 2_645
F7 C21 3.497(17) no 2_645
F8 C5 3.33(3) no 2_655
F9 C24 3.59(2) no 2_645
F9 C25 3.11(2) no 2_645
F9 C26 3.094(19) no 2_645
F9 C27 3.576(18) no 2_645
O2 C42 3.454(8) no 4_555
O2 C43 2.395(9) no 4_555
C1 C29 3.590(7) no 2_545
C2 C29 3.592(8) no 2_545
C5 F1 3.577(19) no 2_645
C5 F8 3.33(3) no 2_645
C10 F1 3.344(18) no 4_454
C10 F6 3.54(3) no 4_454
C10 C18 3.541(10) no 4_454
C11 F1 3.283(18) no 4_454
C11 F5 3.42(3) no 4_454
C11 F6 3.24(3) no 4_454
C13 C33 3.550(11) no 4_554
C14 C43 3.461(7) no 4_555
C17 C18 3.472(9) no 3_666
C18 C10 3.541(10) no 4_555
C18 C17 3.472(9) no 3_666
C18 C18 3.444(10) no 3_666
C20 F4 3.349(16) no 2_655
C20 F7 3.361(16) no 2_655
C21 F3 3.35(3) no 2_655
C21 F4 3.298(15) no 2_655
C21 F7 3.497(17) no 2_655
C21 C40 3.487(10) no 2_555
C24 F9 3.59(2) no 2_655
C25 F5 3.05(3) no 2_655
C25 F9 3.11(2) no 2_655
C25 C25 3.502(13) no 3_665
C26 F3 3.53(2) no 2_655
C26 F5 3.10(3) no 2_655
C26 F9 3.094(19) no 2_655
C27 F9 3.576(18) no 2_655
C29 C1 3.590(7) no 2_555
C29 C2 3.592(8) no 2_555
C31 C43 2.825(7) no 4_555
C32 C43 3.169(9) no 4_555
C33 C13 3.550(11) no 4_455
C38 C43 3.306(8) no .
C39 C43 3.376(9) no .
C40 F2 3.50(3) no 1_455
C40 C21 3.487(10) no 2_545
C42 O2 3.454(8) no 4_454
C43 O2 2.395(9) no 4_454
C43 C14 3.461(7) no 4_454
C43 C31 2.825(7) no 4_454
C43 C32 3.169(9) no 4_454
C43 C38 3.306(8) no .
C43 C39 3.376(9) no .
C44 F5 3.53(3) no 2_555
Pd1 H13 2.7431 no .
Pd1 H17 3.5313 no .
Pd1 H27 3.5360 no .
Pd1 H29A 3.5549 no .
Pd1 H31 2.8692 no .
Pd1 H37 3.3661 no .
P1 H17 2.8365 no .
P1 H21 2.9364 no .
P1 H23 2.9694 no .
P1 H27 2.8251 no .
P1 H29A 2.9917 no .
P2 H1A 3.1747 no .
P2 H1B 2.9905 no .
P2 H28A 2.9997 no .
P2 H31 2.8537 no .
P2 H35 2.9335 no .
P2 H37 2.8006 no .
P2 H41 2.9728 no .
F2 H27 2.7405 no .
F3 H6 3.5823 no .
F7 H27 3.2843 no .
F8 H27 3.3931 no .
O1 H13 2.3987 no .
O1 H27 2.6037 no .
O2 H7 3.4046 no .
O2 H17 3.0815 no .
C1 H7 2.6561 no .
C1 H13 3.2589 no .
C1 H31 3.1648 no .
C1 H37 3.4470 no .
C2 H4 3.2912 no .
C2 H6 3.2913 no .
C2 H13 3.1467 no .
C3 H1A 3.3033 no .
C3 H1B 2.6668 no .
C3 H5 3.2725 no .
C3 H7 3.2708 no .
C3 H9 2.6830 no .
C3 H13 2.6544 no .
C4 H6 3.2500 no .
C4 H9 3.1229 no .
C5 H7 3.2652 no .
C6 H4 3.2497 no .
C7 H1A 2.5621 no .
C7 H1B 3.2224 no .
C7 H5 3.2698 no .
C8 H1B 2.7038 no .
C8 H4 2.6232 no .
C8 H10 3.2752 no .
C8 H12 3.2778 no .
C8 H37 3.3849 no .
C9 H1B 3.3104 no .
C9 H4 3.0650 no .
C9 H11 3.2573 no .
C9 H13 3.2620 no .
C9 H37 3.5606 no .
C10 H12 3.2462 no .
C10 H37 3.4005 no .
C10 H38 3.1715 no .
C11 H9 3.2516 no .
C11 H13 3.2675 no .
C11 H37 3.0218 no .
C11 H38 3.2677 no .
C12 H10 3.2479 no .
C12 H37 2.7956 no .
C13 H1B 3.1787 no .
C13 H4 3.5888 no .
C13 H9 3.2618 no .
C13 H11 3.2698 no .
C13 H27 3.5570 no .
C13 H37 2.9989 no .
C14 H7 3.5079 no .
C14 H27 3.3261 no .
C15 H27 3.5835 no .
C16 H18 3.2737 no .
C16 H20 3.2658 no .
C16 H27 3.2845 no .
C16 H28A 2.8984 no .
C16 H28B 3.1406 no .
C17 H19 3.2539 no .
C17 H21 3.2588 no .
C17 H28A 3.0956 no .
C18 H20 3.2333 no .
C19 H17 3.2539 no .
C19 H21 3.2423 no .
C20 H18 3.2323 no .
C21 H17 3.2590 no .
C21 H19 3.2448 no .
C21 H27 3.3765 no .
C22 H12 3.3034 no .
C22 H13 3.3792 no .
C22 H21 2.6355 no .
C22 H24 3.2848 no .
C22 H26 3.2689 no .
C22 H28B 2.9466 no .
C22 H29A 3.3113 no .
C23 H12 3.3915 no .
C23 H21 3.3307 no .
C23 H25 3.2560 no .
C23 H27 3.2758 no .
C23 H28B 2.8237 no .
C23 H29A 3.0920 no .
C24 H12 3.3463 no .
C24 H26 3.2303 no .
C25 H12 3.2005 no .
C25 H23 3.2545 no .
C25 H27 3.2534 no .
C26 H12 3.0955 no .
C26 H13 3.5621 no .
C26 H24 3.2317 no .
C27 H12 3.1439 no .
C27 H13 2.9225 no .
C27 H21 2.8471 no .
C27 H23 3.2759 no .
C27 H25 3.2537 no .
C28 H17 3.4103 no .
C28 H23 2.7387 no .
C29 H23 3.1066 no .
C29 H35 3.0223 no .
C29 H37 3.3427 no .
C30 H1A 3.5453 no .
C30 H28A 3.1113 no .
C30 H29B 2.9134 no .
C30 H32 3.2894 no .
C30 H34 3.2775 no .
C30 H41 2.7742 no .
C31 H1A 3.2148 no .
C31 H17 3.5944 no .
C31 H33 3.2581 no .
C31 H35 3.2705 no .
C32 H34 3.2528 no .
C33 H31 3.2543 no .
C33 H35 3.2583 no .
C34 H32 3.2572 no .
C34 H41 3.5494 no .
C35 H28A 3.5151 no .
C35 H29B 2.8788 no .
C35 H31 3.2710 no .
C35 H33 3.2564 no .
C35 H41 2.6389 no .
C36 H1A 3.5743 no .
C36 H1B 2.8147 no .
C36 H29A 2.9261 no .
C36 H29B 3.0782 no .
C36 H35 3.2940 no .
C36 H38 3.2822 no .
C36 H40 3.2645 no .
C37 H1B 2.8209 no .
C37 H29A 3.0934 no .
C37 H39 3.2582 no .
C37 H41 3.2698 no .
C38 H40 3.2381 no .
C39 H37 3.2538 no .
C39 H41 3.2700 no .
C40 H38 3.2428 no .
C41 H35 3.0529 no .
C41 H37 3.2666 no .
C41 H39 3.2693 no .
H1A H7 2.3737 no .
H1A H31 2.5920 no .
H1B H7 3.4725 no .
H1B H9 3.5578 no .
H1B H13 3.3559 no .
H1B H37 2.7560 no .
H4 H5 2.3135 no .
H4 H9 2.9828 no .
H5 H6 2.3534 no .
H6 H7 2.3272 no .
H9 H10 2.3319 no .
H10 H11 2.3204 no .
H10 H38 3.1791 no .
H11 H12 2.3417 no .
H11 H37 3.4448 no .
H11 H38 3.3315 no .
H12 H13 2.3366 no .
H12 H26 3.5292 no .
H12 H27 3.5970 no .
H12 H37 3.1083 no .
H13 H27 2.7016 no .
H13 H37 3.4191 no .
H17 H18 2.3464 no .
H17 H28A 2.9323 no .
H17 H31 3.2897 no .
H18 H19 2.3174 no .
H19 H20 2.3100 no .
H20 H21 2.3386 no .
H21 H27 2.9889 no .
H23 H24 2.3577 no .
H23 H28B 2.1964 no .
H23 H29A 2.5570 no .
H24 H25 2.3003 no .
H25 H26 2.3141 no .
H26 H27 2.3418 no .
H28A H29A 2.8793 no .
H28A H29B 2.3365 no .
H28A H35 3.5951 no .
H28B H29A 2.3362 no .
H28B H29B 2.4476 no .
H29A H37 2.8600 no .
H29B H35 2.3798 no .
H31 H32 2.3560 no .
H32 H33 2.3212 no .
H33 H34 2.3276 no .
H34 H35 2.3331 no .
H35 H41 2.4812 no .
H37 H38 2.3517 no .
H38 H39 2.3225 no .
H39 H40 2.3172 no .
H40 H41 2.3466 no .
F1 H5 2.7210 no 2_655
F1 H10 2.8092 no 4_555
F1 H11 2.6948 no 4_555
F1 H40 3.4047 no 1_655
F2 H5 3.4921 no 2_655
F2 H6 3.3682 no 2_655
F2 H20 3.1741 no 2_645
F2 H21 3.5260 no 2_645
F2 H33 3.4232 no 4_554
F2 H40 2.6564 no 1_655
F3 H20 3.2680 no 2_645
F3 H21 2.5458 no 2_645
F3 H40 3.2813 no 1_655
F4 H20 2.7491 no 2_645
F4 H21 2.6407 no 2_645
F4 H40 2.9883 no 1_655
F5 H11 2.4854 no 4_555
F5 H25 3.0373 no 2_645
F5 H26 3.1218 no 2_645
F6 H5 3.1472 no 2_655
F6 H10 3.1450 no 4_555
F6 H11 2.5586 no 4_555
F6 H40 3.1349 no 1_655
F6 H41 3.5704 no 1_655
F7 H20 2.6608 no 2_645
F7 H21 2.9390 no 2_645
F7 H33 3.3943 no 4_554
F7 H40 2.7310 no 1_655
F8 H5 2.5184 no 2_655
F8 H6 3.4034 no 2_655
F8 H10 3.1814 no 4_555
F8 H11 3.2442 no 4_555
F8 H40 3.0486 no 1_655
F9 H11 2.9585 no 4_555
F9 H21 3.0458 no 2_645
F9 H25 3.3172 no 2_645
F9 H26 3.2918 no 2_645
F9 H40 3.5548 no 1_655
O2 H10 3.5389 no 4_555
O2 H11 3.3407 no 4_555
O2 H38 3.3401 no 4_555
O3 H7 3.3068 no 2_555
O3 H7 3.3068 no 4_454
C1 H28B 3.4336 no 2_545
C1 H29A 3.4634 no 2_545
C1 H29B 2.9962 no 2_545
C2 H29B 2.7279 no 2_545
C3 H29B 3.2043 no 2_545
C3 H35 3.2964 no 2_545
C4 H20 3.2748 no 2_645
C4 H35 2.9495 no 2_545
C5 H20 3.4996 no 2_645
C5 H35 3.0359 no 2_545
C6 H35 3.4238 no 2_545
C7 H29B 2.9993 no 2_545
C8 H33 3.4725 no 4_554
C8 H34 2.9913 no 4_554
C9 H4 3.4794 no 3_655
C9 H18 3.5892 no 4_454
C9 H19 3.2685 no 4_454
C9 H34 2.9620 no 4_554
C10 H5 3.5798 no 3_655
C10 H18 3.4660 no 4_454
C10 H34 3.0857 no 4_554
C11 H25 3.1405 no 3_665
C11 H34 3.2365 no 4_554
C12 H24 3.5997 no 3_665
C12 H25 3.0615 no 3_665
C12 H33 3.2808 no 4_554
C12 H34 3.2489 no 4_554
C13 H33 2.8781 no 4_554
C13 H34 3.1220 no 4_554
C15 H11 3.4123 no 4_555
C15 H21 3.5572 no 2_645
C15 H40 3.4183 no 1_655
C17 H10 3.4402 no 4_555
C17 H18 3.2387 no 3_666
C17 H38 3.5796 no 4_555
C18 H9 3.4153 no 4_555
C18 H10 2.9242 no 4_555
C18 H17 3.4663 no 3_666
C18 H18 3.4091 no 3_666
C18 H28A 3.2376 no 3_666
C18 H38 3.3083 no 4_555
C19 H9 2.9579 no 4_555
C19 H10 3.0282 no 4_555
C19 H17 3.5699 no 3_666
C19 H28A 3.3218 no 3_666
C19 H39 3.4521 no 2_555
C20 H4 3.4368 no 2_655
C20 H5 3.4211 no 2_655
C20 H10 3.5500 no 4_555
C20 H33 3.5998 no 3_666
C20 H39 3.1124 no 2_555
C20 H40 3.3327 no 2_555
C21 H5 3.5439 no 2_655
C21 H39 3.3462 no 2_555
C21 H40 2.9809 no 2_555
C23 H41 3.2923 no 2_555
C24 H25 3.2314 no 3_665
C24 H41 3.4589 no 2_555
C25 H11 3.1735 no 3_665
C25 H12 3.2639 no 3_665
C25 H25 3.1499 no 3_665
C26 H33 3.5696 no 4_554
C28 H1B 3.3470 no 2_555
C28 H18 3.4246 no 3_666
C29 H1A 3.2845 no 2_555
C29 H1B 3.3297 no 2_555
C30 H19 3.3601 no 3_666
C31 H19 3.4431 no 3_666
C32 H19 3.3287 no 3_666
C32 H20 3.4467 no 3_666
C32 H24 3.5639 no 2_545
C32 H26 3.4510 no 4_455
C32 H39 3.4974 no 4_555
C33 H13 3.5896 no 4_455
C33 H19 3.1249 no 3_666
C33 H20 2.9788 no 3_666
C33 H24 3.3922 no 2_545
C33 H26 3.5127 no 4_455
C34 H4 3.5026 no 4_455
C34 H9 3.4792 no 2_555
C34 H19 3.0312 no 3_666
C34 H20 3.5645 no 3_666
C34 H24 3.4789 no 2_545
C35 H9 3.4110 no 2_555
C35 H19 3.1402 no 3_666
C36 H28B 3.5330 no 2_545
C38 H18 3.0316 no 4_454
C39 H18 3.1951 no 4_454
C39 H28B 3.5150 no 2_545
C40 H6 3.4313 no 2_555
C40 H21 3.2459 no 2_545
C40 H28B 3.3441 no 2_545
C41 H23 3.1707 no 2_545
C41 H28B 3.3386 no 2_545
C42 H7 3.5971 no 2_555
C42 H7 3.3641 no 4_454
C42 H31 3.4722 no 4_454
C42 H32 3.3945 no 4_454
C42 H38 3.4264 no .
C43 H7 3.5662 no 4_454
C43 H17 2.9146 no 4_454
C43 H31 2.1036 no 4_454
C43 H32 2.8098 no 4_454
C43 H38 2.7962 no .
C43 H39 2.9259 no .
C44 H7 3.5434 no 2_555
C44 H32 3.4907 no 4_454
C45 H1A 3.5817 no 4_454
C45 H7 3.5913 no 4_454
C45 H25 3.3373 no 1_455
C45 H26 3.4811 no 1_455
C45 H29A 3.3452 no 3_565
C45 H31 3.5933 no 4_454
C45 H32 3.3991 no 4_454
C45 H37 3.5625 no 3_565
H1A C29 3.2845 no 2_545
H1A C45 3.5817 no 4_555
H1A H23 3.3236 no 2_545
H1A H28B 3.2632 no 2_545
H1A H29A 2.9011 no 2_545
H1A H29B 2.9004 no 2_545
H1B C28 3.3470 no 2_545
H1B C29 3.3297 no 2_545
H1B H28A 3.5444 no 2_545
H1B H28B 2.7397 no 2_545
H1B H29A 3.3859 no 2_545
H1B H29B 2.8049 no 2_545
H4 C9 3.4794 no 3_655
H4 C20 3.4368 no 2_645
H4 C34 3.5026 no 4_554
H4 H9 3.0956 no 3_655
H4 H10 3.4079 no 3_655
H4 H20 3.0085 no 2_645
H4 H34 3.2152 no 2_545
H4 H34 2.9188 no 4_554
H4 H35 3.2288 no 2_545
H5 F1 2.7210 no 2_645
H5 F2 3.4921 no 2_645
H5 F6 3.1472 no 2_645
H5 F8 2.5184 no 2_645
H5 C10 3.5798 no 3_655
H5 C20 3.4211 no 2_645
H5 C21 3.5439 no 2_645
H5 H10 2.9614 no 3_655
H5 H20 3.4030 no 2_645
H5 H35 3.3760 no 2_545
H6 F2 3.3682 no 2_645
H6 F8 3.4034 no 2_645
H6 C40 3.4313 no 2_545
H6 H26 3.5984 no 2_645
H6 H40 3.4152 no 2_545
H7 O3 3.3068 no 2_545
H7 C42 3.5971 no 2_545
H7 C42 3.3641 no 4_555
H7 C43 3.5662 no 4_555
H7 C44 3.5434 no 2_545
H7 C45 3.5913 no 4_555
H7 H29A 3.4961 no 2_545
H7 H29B 3.2779 no 2_545
H9 C18 3.4153 no 4_454
H9 C19 2.9579 no 4_454
H9 C34 3.4792 no 2_545
H9 C35 3.4110 no 2_545
H9 H4 3.0956 no 3_655
H9 H18 3.2904 no 4_454
H9 H19 2.4665 no 4_454
H9 H28A 3.4425 no 2_545
H9 H29B 3.5646 no 2_545
H9 H34 3.3431 no 2_545
H9 H34 3.4225 no 4_554
H9 H35 3.2087 no 2_545
H10 F1 2.8092 no 4_454
H10 F6 3.1450 no 4_454
H10 F8 3.1814 no 4_454
H10 O2 3.5389 no 4_454
H10 C17 3.4402 no 4_454
H10 C18 2.9242 no 4_454
H10 C19 3.0282 no 4_454
H10 C20 3.5500 no 4_454
H10 H4 3.4079 no 3_655
H10 H5 2.9614 no 3_655
H10 H18 3.0688 no 4_454
H10 H19 3.2735 no 4_454
H10 H34 3.5945 no 4_554
H11 F1 2.6948 no 4_454
H11 F5 2.4854 no 4_454
H11 F6 2.5586 no 4_454
H11 F8 3.2442 no 4_454
H11 F9 2.9585 no 4_454
H11 O2 3.3407 no 4_454
H11 C15 3.4123 no 4_454
H11 C25 3.1735 no 3_665
H11 H24 3.4816 no 3_665
H11 H25 2.5958 no 3_665
H12 C25 3.2639 no 3_665
H12 H24 3.2345 no 3_665
H12 H25 2.4279 no 3_665
H12 H33 3.4338 no 4_554
H13 C33 3.5896 no 4_554
H13 H33 2.7514 no 4_554
H17 C18 3.4663 no 3_666
H17 C19 3.5699 no 3_666
H17 C43 2.9146 no 4_555
H17 H18 3.3692 no 3_666
H17 H19 3.5048 no 3_666
H17 H38 3.2420 no 4_555
H17 H39 3.1692 no 4_555
H18 C9 3.5892 no 4_555
H18 C10 3.4660 no 4_555
H18 C17 3.2387 no 3_666
H18 C18 3.4091 no 3_666
H18 C28 3.4246 no 3_666
H18 C38 3.0316 no 4_555
H18 C39 3.1951 no 4_555
H18 H9 3.2904 no 4_555
H18 H10 3.0688 no 4_555
H18 H17 3.3692 no 3_666
H18 H28A 2.6110 no 3_666
H18 H28B 3.4336 no 3_666
H18 H38 2.7189 no 4_555
H18 H39 3.0240 no 4_555
H19 C9 3.2685 no 4_555
H19 C30 3.3601 no 3_666
H19 C31 3.4431 no 3_666
H19 C32 3.3287 no 3_666
H19 C33 3.1249 no 3_666
H19 C34 3.0312 no 3_666
H19 C35 3.1402 no 3_666
H19 H9 2.4665 no 4_555
H19 H10 3.2735 no 4_555
H19 H17 3.5048 no 3_666
H19 H28A 2.7662 no 3_666
H19 H33 3.5779 no 3_666
H19 H34 3.4457 no 3_666
H19 H35 3.5939 no 3_666
H20 F2 3.1741 no 2_655
H20 F3 3.2680 no 2_655
H20 F4 2.7491 no 2_655
H20 F7 2.6608 no 2_655
H20 C4 3.2748 no 2_655
H20 C5 3.4996 no 2_655
H20 C32 3.4467 no 3_666
H20 C33 2.9788 no 3_666
H20 C34 3.5645 no 3_666
H20 H4 3.0085 no 2_655
H20 H5 3.4030 no 2_655
H20 H32 3.5676 no 3_666
H20 H33 2.7675 no 3_666
H20 H39 3.2595 no 2_555
H20 H40 3.2331 no 2_555
H21 F2 3.5260 no 2_655
H21 F3 2.5458 no 2_655
H21 F4 2.6407 no 2_655
H21 F7 2.9390 no 2_655
H21 F9 3.0458 no 2_655
H21 C15 3.5572 no 2_655
H21 C40 3.2459 no 2_555
H21 H40 2.5950 no 2_555
H23 C41 3.1707 no 2_555
H23 H1A 3.3236 no 2_555
H23 H41 2.9191 no 2_555
H24 C12 3.5997 no 3_665
H24 C32 3.5639 no 2_555
H24 C33 3.3922 no 2_555
H24 C34 3.4789 no 2_555
H24 H11 3.4816 no 3_665
H24 H12 3.2345 no 3_665
H24 H25 3.2100 no 3_665
H24 H41 3.2120 no 2_555
H25 F5 3.0373 no 2_655
H25 F9 3.3172 no 2_655
H25 C11 3.1405 no 3_665
H25 C12 3.0615 no 3_665
H25 C24 3.2314 no 3_665
H25 C25 3.1499 no 3_665
H25 C45 3.3373 no 1_655
H25 H11 2.5958 no 3_665
H25 H12 2.4279 no 3_665
H25 H24 3.2100 no 3_665
H25 H25 3.0642 no 3_665
H26 F5 3.1218 no 2_655
H26 F9 3.2918 no 2_655
H26 C32 3.4510 no 4_554
H26 C33 3.5127 no 4_554
H26 C45 3.4811 no 1_655
H26 H6 3.5984 no 2_655
H26 H32 2.9791 no 4_554
H26 H33 3.0858 no 4_554
H27 H33 3.5703 no 4_554
H28A C18 3.2376 no 3_666
H28A C19 3.3218 no 3_666
H28A H1B 3.5444 no 2_555
H28A H9 3.4425 no 2_555
H28A H18 2.6110 no 3_666
H28A H19 2.7662 no 3_666
H28B C1 3.4336 no 2_555
H28B C36 3.5330 no 2_555
H28B C39 3.5150 no 2_555
H28B C40 3.3441 no 2_555
H28B C41 3.3386 no 2_555
H28B H1A 3.2632 no 2_555
H28B H1B 2.7397 no 2_555
H28B H18 3.4336 no 3_666
H29A C1 3.4634 no 2_555
H29A C45 3.3452 no 3_565
H29A H1A 2.9011 no 2_555
H29A H1B 3.3859 no 2_555
H29A H7 3.4961 no 2_555
H29B C1 2.9962 no 2_555
H29B C2 2.7279 no 2_555
H29B C3 3.2043 no 2_555
H29B C7 2.9993 no 2_555
H29B H1A 2.9004 no 2_555
H29B H1B 2.8049 no 2_555
H29B H7 3.2779 no 2_555
H29B H9 3.5646 no 2_555
H31 C42 3.4722 no 4_555
H31 C43 2.1036 no 4_555
H31 C45 3.5933 no 4_555
H32 C42 3.3945 no 4_555
H32 C43 2.8098 no 4_555
H32 C44 3.4907 no 4_555
H32 C45 3.3991 no 4_555
H32 H20 3.5676 no 3_666
H32 H26 2.9791 no 4_455
H32 H39 3.0343 no 4_555
H33 F2 3.4232 no 4_455
H33 F7 3.3943 no 4_455
H33 C8 3.4725 no 4_455
H33 C12 3.2808 no 4_455
H33 C13 2.8781 no 4_455
H33 C20 3.5998 no 3_666
H33 C26 3.5696 no 4_455
H33 H12 3.4338 no 4_455
H33 H13 2.7514 no 4_455
H33 H19 3.5779 no 3_666
H33 H20 2.7675 no 3_666
H33 H26 3.0858 no 4_455
H33 H27 3.5703 no 4_455
H34 C8 2.9913 no 4_455
H34 C9 2.9620 no 4_455
H34 C10 3.0857 no 4_455
H34 C11 3.2365 no 4_455
H34 C12 3.2489 no 4_455
H34 C13 3.1220 no 4_455
H34 H4 3.2152 no 2_555
H34 H4 2.9188 no 4_455
H34 H9 3.3431 no 2_555
H34 H9 3.4225 no 4_455
H34 H10 3.5945 no 4_455
H34 H19 3.4457 no 3_666
H35 C3 3.2964 no 2_555
H35 C4 2.9495 no 2_555
H35 C5 3.0359 no 2_555
H35 C6 3.4238 no 2_555
H35 H4 3.2288 no 2_555
H35 H5 3.3760 no 2_555
H35 H9 3.2087 no 2_555
H35 H19 3.5939 no 3_666
H37 C45 3.5625 no 3_565
H38 O2 3.3401 no 4_454
H38 C17 3.5796 no 4_454
H38 C18 3.3083 no 4_454
H38 C42 3.4264 no .
H38 C43 2.7962 no .
H38 H17 3.2420 no 4_454
H38 H18 2.7189 no 4_454
H39 C19 3.4521 no 2_545
H39 C20 3.1124 no 2_545
H39 C21 3.3462 no 2_545
H39 C32 3.4974 no 4_454
H39 C43 2.9259 no .
H39 H17 3.1692 no 4_454
H39 H18 3.0240 no 4_454
H39 H20 3.2595 no 2_545
H39 H32 3.0343 no 4_454
H40 F1 3.4047 no 1_455
H40 F2 2.6564 no 1_455
H40 F3 3.2813 no 1_455
H40 F4 2.9883 no 1_455
H40 F6 3.1349 no 1_455
H40 F7 2.7310 no 1_455
H40 F8 3.0486 no 1_455
H40 F9 3.5548 no 1_455
H40 C15 3.4183 no 1_455
H40 C20 3.3327 no 2_545
H40 C21 2.9809 no 2_545
H40 H6 3.4152 no 2_555
H40 H20 3.2331 no 2_545
H40 H21 2.5950 no 2_545
H41 F6 3.5704 no 1_455
H41 C23 3.2923 no 2_545
H41 C24 3.4589 no 2_545
H41 H23 2.9191 no 2_545
H41 H24 3.2120 no 2_545

loop_
_geom_torsion_atom_site_label_1
_geom_torsion_atom_site_label_2
_geom_torsion_atom_site_label_3
_geom_torsion_atom_site_label_4
_geom_torsion
_geom_torsion_publ_flag
_geom_torsion_site_symmetry_1
_geom_torsion_site_symmetry_3
_geom_torsion_site_symmetry_4
P1 Pd1 P2 C29 16.36(7) no . . .
P1 Pd1 P2 C30 -97.70(7) no . . .
P1 Pd1 P2 C36 133.87(8) no . . .
P2 Pd1 P1 C16 126.20(8) no . . .
P2 Pd1 P1 C22 -109.65(7) no . . .
P2 Pd1 P1 C28 7.08(7) no . . .
P1 Pd1 O1 C14 91.4(3) no . . .
O1 Pd1 P1 C16 -54.36(13) no . . .
O1 Pd1 P1 C22 69.79(12) no . . .
O1 Pd1 P1 C28 -173.48(12) no . . .
P2 Pd1 C1 C2 170.8(3) no . . .
C1 Pd1 P2 C29 -158.43(16) no . . .
C1 Pd1 P2 C30 87.52(16) no . . .
C1 Pd1 P2 C36 -40.92(16) no . . .
O1 Pd1 C1 C2 -8.4(3) no . . .
C1 Pd1 O1 C14 -93.8(3) no . . .
Pd1 P1 C16 C17 -45.1(4) no . . .
Pd1 P1 C16 C21 137.6(3) no . . .
Pd1 P1 C22 C23 116.1(4) no . . .
Pd1 P1 C22 C27 -62.3(4) no . . .
Pd1 P1 C28 C29 -34.4(4) no . . .
C16 P1 C22 C23 -110.2(4) no . . .
C16 P1 C22 C27 71.5(4) no . . .
C22 P1 C16 C17 -171.8(4) no . . .
C22 P1 C16 C21 10.9(5) no . . .
C16 P1 C28 C29 -165.0(3) no . . .
C28 P1 C16 C17 75.3(4) no . . .
C28 P1 C16 C21 -102.0(4) no . . .
C22 P1 C28 C29 84.2(4) no . . .
C28 P1 C22 C23 -0.0(5) no . . .
C28 P1 C22 C27 -178.4(4) no . . .
Pd1 P2 C29 C28 -42.6(4) no . . .
Pd1 P2 C30 C31 -14.4(5) no . . .
Pd1 P2 C30 C35 165.2(4) no . . .
Pd1 P2 C36 C37 -44.1(4) no . . .
Pd1 P2 C36 C41 137.0(3) no . . .
C29 P2 C30 C31 -130.8(4) no . . .
C29 P2 C30 C35 48.9(5) no . . .
C30 P2 C29 C28 76.3(4) no . . .
C29 P2 C36 C37 75.9(4) no . . .
C29 P2 C36 C41 -103.0(4) no . . .
C36 P2 C29 C28 -170.8(4) no . . .
C30 P2 C36 C37 -174.1(4) no . . .
C30 P2 C36 C41 7.0(5) no . . .
C36 P2 C30 C31 120.2(4) no . . .
C36 P2 C30 C35 -60.2(5) no . . .
F6 F1 F8 F2 68(6) no . . .
F6 F1 F8 F6 -0(3) no . . .
F6 F1 F8 C15 69(3) no . . .
F8 F1 F6 F5 -130(4) no . . .
F8 F1 F6 F8 -0(3) no . . .
F8 F1 F6 F9 -102(5) no . . .
F8 F1 F6 C15 -75(4) no . . .
F6 F1 C15 F2 -108(3) no . . .
F6 F1 C15 F3 -4(4) no . . .
F6 F1 C15 F4 -61(4) no . . .
F6 F1 C15 F5 49(3) no . . .
F6 F1 C15 F6 0(3) no . . .
F6 F1 C15 F7 -92(3) no . . .
F6 F1 C15 F8 -109(4) no . . .
F6 F1 C15 F9 23(3) no . . .
F6 F1 C15 C14 139(3) no . . .
C15 F1 F6 F5 -55(2) no . . .
C15 F1 F6 F8 75(3) no . . .
C15 F1 F6 F9 -27(3) no . . .
C15 F1 F6 C15 0.0(5) no . . .
F8 F1 C15 F2 1(3) no . . .
F8 F1 C15 F3 105(3) no . . .
F8 F1 C15 F4 48(4) no . . .
F8 F1 C15 F5 158(3) no . . .
F8 F1 C15 F6 109(4) no . . .
F8 F1 C15 F7 17(3) no . . .
F8 F1 C15 F8 -0(3) no . . .
F8 F1 C15 F9 132(3) no . . .
F8 F1 C15 C14 -112(3) no . . .
C15 F1 F8 F2 -1(4) no . . .
C15 F1 F8 F6 -69(2) no . . .
C15 F1 F8 C15 -0.0(4) no . . .
F4 F2 F8 F1 -22(5) no . . .
F4 F2 F8 F6 18(3) no . . .
F4 F2 F8 C15 -23.3(10) no . . .
F8 F2 F4 F3 -11(3) no . . .
F8 F2 F4 F9 -5.1(17) no . . .
F8 F2 F4 C15 25.2(11) no . . .
F4 F2 C15 F1 146.2(10) no . . .
F4 F2 C15 F3 16.2(9) no . . .
F4 F2 C15 F4 -0.0(7) no . . .
F4 F2 C15 F5 57(3) no . . .
F4 F2 C15 F6 120.0(10) no . . .
F4 F2 C15 F7 -5.8(12) no . . .
F4 F2 C15 F8 146.4(11) no . . .
F4 F2 C15 F9 48.6(14) no . . .
F4 F2 C15 C14 -107.3(10) no . . .
C15 F2 F4 F3 -36(2) no . . .
C15 F2 F4 F9 -30.3(9) no . . .
C15 F2 F4 C15 0.0(4) no . . .
F7 F2 F8 F1 -24(6) no . . .
F7 F2 F8 F6 16(4) no . . .
F7 F2 F8 C15 -25(2) no . . .
F8 F2 F7 F3 -2(4) no . . .
F8 F2 F7 F4 7(5) no . . .
F8 F2 F7 C15 22.1(17) no . . .
F7 F2 C15 F1 151.9(18) no . . .
F7 F2 C15 F3 22.0(18) no . . .
F7 F2 C15 F4 5.8(14) no . . .
F7 F2 C15 F5 63(4) no . . .
F7 F2 C15 F6 125.7(17) no . . .
F7 F2 C15 F7 0.0(10) no . . .
F7 F2 C15 F8 152(2) no . . .
F7 F2 C15 F9 54(3) no . . .
F7 F2 C15 C14 -101.6(18) no . . .
C15 F2 F7 F3 -24.0(19) no . . .
C15 F2 F7 F4 -15(4) no . . .
C15 F2 F7 C15 -0.0(4) no . . .
F8 F2 C15 F1 -0.3(11) no . . .
F8 F2 C15 F3 -130.2(13) no . . .
F8 F2 C15 F4 -146.4(14) no . . .
F8 F2 C15 F5 -89(3) no . . .
F8 F2 C15 F6 -26.5(12) no . . .
F8 F2 C15 F7 -152(2) no . . .
F8 F2 C15 F8 -0.0(11) no . . .
F8 F2 C15 F9 -97.8(16) no . . .
F8 F2 C15 C14 106.2(13) no . . .
C15 F2 F8 F1 1(4) no . . .
C15 F2 F8 F6 41.0(17) no . . .
C15 F2 F8 C15 0.0(4) no . . .
F4 F3 F5 F6 -48(3) no . . .
F4 F3 F5 F9 -97(4) no . . .
F4 F3 F5 C15 -7(3) no . . .
F5 F3 F4 F2 43(5) no . . .
F5 F3 F4 F7 56(7) no . . .
F5 F3 F4 F9 30(2) no . . .
F5 F3 F4 C15 8(3) no . . .
F4 F3 F9 F4 0.0(12) no . . .
F4 F3 F9 F5 105(5) no . . .
F4 F3 F9 F6 -14(4) no . . .
F4 F3 F9 C15 21(3) no . . .
F9 F3 F4 F2 14(6) no . . .
F9 F3 F4 F7 26(8) no . . .
F9 F3 F4 F9 -0.0(16) no . . .
F9 F3 F4 C15 -22(4) no . . .
F4 F3 C15 F1 -121.0(17) no . . .
F4 F3 C15 F2 -22.0(14) no . . .
F4 F3 C15 F4 -0.0(9) no . . .
F4 F3 C15 F5 174.4(17) no . . .
F4 F3 C15 F6 -122.9(14) no . . .
F4 F3 C15 F7 -10.2(11) no . . .
F4 F3 C15 F8 -88.4(19) no . . .
F4 F3 C15 F9 -164(2) no . . .
F4 F3 C15 C14 98.9(15) no . . .
C15 F3 F4 F2 36(3) no . . .
C15 F3 F4 F7 48(5) no . . .
C15 F3 F4 F9 22(3) no . . .
C15 F3 F4 C15 -0.0(4) no . . .
F5 F3 F7 F2 26(3) no . . .
F5 F3 F7 C15 -5.8(15) no . . .
F7 F3 F5 F6 -35.7(18) no . . .
F7 F3 F5 F9 -85(3) no . . .
F7 F3 F5 C15 5.1(13) no . . .
F5 F3 F9 F4 -105(5) no . . .
F5 F3 F9 F5 -0(3) no . . .
F5 F3 F9 F6 -118(5) no . . .
F5 F3 F9 C15 -84(4) no . . .
F9 F3 F5 F6 49(4) no . . .
F9 F3 F5 F9 0(3) no . . .
F9 F3 F5 C15 90(4) no . . .
F5 F3 C15 F1 64.6(17) no . . .
F5 F3 C15 F2 163.5(10) no . . .
F5 F3 C15 F4 -174.4(16) no . . .
F5 F3 C15 F5 0.0(8) no . . .
F5 F3 C15 F6 62.7(12) no . . .
F5 F3 C15 F7 175.3(11) no . . .
F5 F3 C15 F8 97.2(17) no . . .
F5 F3 C15 F9 21.5(11) no . . .
F5 F3 C15 C14 -75.5(13) no . . .
C15 F3 F5 F6 -40.8(7) no . . .
C15 F3 F5 F9 -90(3) no . . .
C15 F3 F5 C15 0.0(4) no . . .
F7 F3 F9 F4 6.2(15) no . . .
F7 F3 F9 F5 111(4) no . . .
F7 F3 F9 F6 -7(3) no . . .
F7 F3 F9 C15 27.0(17) no . . .
F9 F3 F7 F2 1(4) no . . .
F9 F3 F7 C15 -31(2) no . . .
F7 F3 C15 F1 -110.7(15) no . . .
F7 F3 C15 F2 -11.8(7) no . . .
F7 F3 C15 F4 10.2(9) no . . .
F7 F3 C15 F5 -175.3(10) no . . .
F7 F3 C15 F6 -112.6(10) no . . .
F7 F3 C15 F7 0.0(6) no . . .
F7 F3 C15 F8 -78.2(15) no . . .
F7 F3 C15 F9 -153.9(14) no . . .
F7 F3 C15 C14 109.2(11) no . . .
C15 F3 F7 F2 31.9(19) no . . .
C15 F3 F7 C15 -0.0(5) no . . .
F9 F3 C15 F1 43(3) no . . .
F9 F3 C15 F2 142.1(15) no . . .
F9 F3 C15 F4 164(3) no . . .
F9 F3 C15 F5 -21.5(13) no . . .
F9 F3 C15 F6 41.3(17) no . . .
F9 F3 C15 F7 153.9(17) no . . .
F9 F3 C15 F8 76(3) no . . .
F9 F3 C15 F9 0.0(12) no . . .
F9 F3 C15 C14 -96.9(17) no . . .
C15 F3 F9 F4 -21(3) no . . .
C15 F3 F9 F5 84(4) no . . .
C15 F3 F9 F6 -34.4(12) no . . .
C15 F3 F9 C15 0.0(4) no . . .
F2 F4 F9 F3 -170(3) no . . .
F2 F4 F9 F5 92(3) no . . .
F2 F4 F9 F6 -3.1(15) no . . .
F2 F4 F9 C15 36.9(13) no . . .
F2 F4 C15 F1 -55.5(17) no . . .
F2 F4 C15 F2 0.0(9) no . . .
F2 F4 C15 F3 -155.6(13) no . . .
F2 F4 C15 F5 -160.7(11) no . . .
F2 F4 C15 F6 -83.3(13) no . . .
F2 F4 C15 F7 5.7(11) no . . .
F2 F4 C15 F8 -34.7(12) no . . .
F2 F4 C15 F9 -145.1(11) no . . .
F2 F4 C15 C14 103.0(12) no . . .
F3 F4 F7 F2 -28(8) no . . .
F3 F4 F7 C15 -46(6) no . . .
F3 F4 F9 F3 0(4) no . . .
F3 F4 F9 F5 -98(5) no . . .
F3 F4 F9 F6 167(4) no . . .
F3 F4 F9 C15 -153(4) no . . .
F3 F4 C15 F1 100(2) no . . .
F3 F4 C15 F2 155.6(16) no . . .
F3 F4 C15 F3 -0.0(13) no . . .
F3 F4 C15 F5 -5.1(15) no . . .
F3 F4 C15 F6 72.3(17) no . . .
F3 F4 C15 F7 161(2) no . . .
F3 F4 C15 F8 120.9(16) no . . .
F3 F4 C15 F9 10.5(14) no . . .
F3 F4 C15 C14 -101.4(16) no . . .
F7 F4 F9 F3 -165(4) no . . .
F7 F4 F9 F5 97(4) no . . .
F7 F4 F9 F6 2(3) no . . .
F7 F4 F9 C15 42(3) no . . .
F9 F4 F7 F2 -15(5) no . . .
F9 F4 F7 C15 -32.2(18) no . . .
F7 F4 C15 F1 -61(2) no . . .
F7 F4 C15 F2 -5.7(12) no . . .
F7 F4 C15 F3 -161.3(18) no . . .
F7 F4 C15 F5 -166.4(13) no . . .
F7 F4 C15 F6 -89.0(16) no . . .
F7 F4 C15 F7 0.0(10) no . . .
F7 F4 C15 F8 -40.4(17) no . . .
F7 F4 C15 F9 -150.8(14) no . . .
F7 F4 C15 C14 97.3(15) no . . .
C15 F4 F7 F2 18(4) no . . .
C15 F4 F7 C15 0.0(4) no . . .
F9 F4 C15 F1 89.6(16) no . . .
F9 F4 C15 F2 145.1(9) no . . .
F9 F4 C15 F3 -10.5(10) no . . .
F9 F4 C15 F5 -15.6(8) no . . .
F9 F4 C15 F6 61.8(11) no . . .
F9 F4 C15 F7 150.8(13) no . . .
F9 F4 C15 F8 110.4(11) no . . .
F9 F4 C15 F9 0.0(8) no . . .
F9 F4 C15 C14 -111.9(12) no . . .
C15 F4 F9 F3 153(3) no . . .
C15 F4 F9 F5 55(3) no . . .
C15 F4 F9 F6 -40.1(8) no . . .
C15 F4 F9 C15 -0.0(5) no . . .
F3 F5 F6 F1 106(3) no . . .
F3 F5 F6 F8 66(3) no . . .
F3 F5 F6 F9 -21.4(12) no . . .
F3 F5 F6 C15 43.1(11) no . . .
F3 F5 F9 F3 -0.0(18) no . . .
F3 F5 F9 F4 31(3) no . . .
F3 F5 F9 F6 121(4) no . . .
F3 F5 F9 C15 68(4) no . . .
F3 F5 C15 F1 -135.5(12) no . . .
F3 F5 C15 F2 -47(3) no . . .
F3 F5 C15 F3 0.0(10) no . . .
F3 F5 C15 F4 3.8(11) no . . .
F3 F5 C15 F6 -114.0(12) no . . .
F3 F5 C15 F7 -6.2(15) no . . .
F3 F5 C15 F8 -125.7(12) no . . .
F3 F5 C15 F9 -32.0(15) no . . .
F3 F5 C15 C14 119.1(12) no . . .
F6 F5 F9 F3 -121(4) no . . .
F6 F5 F9 F4 -90(3) no . . .
F6 F5 F9 F6 0.0(9) no . . .
F6 F5 F9 C15 -53.2(13) no . . .
F9 F5 F6 F1 127(4) no . . .
F9 F5 F6 F8 87(4) no . . .
F9 F5 F6 F9 0.0(15) no . . .
F9 F5 F6 C15 65(2) no . . .
F6 F5 C15 F1 -21.5(12) no . . .
F6 F5 C15 F2 67(3) no . . .
F6 F5 C15 F3 114.0(13) no . . .
F6 F5 C15 F4 117.8(13) no . . .
F6 F5 C15 F6 0.0(11) no . . .
F6 F5 C15 F7 107.8(16) no . . .
F6 F5 C15 F8 -11.7(13) no . . .
F6 F5 C15 F9 82.0(18) no . . .
F6 F5 C15 C14 -126.9(13) no . . .
C15 F5 F6 F1 63(3) no . . .
C15 F5 F6 F8 23(3) no . . .
C15 F5 F6 F9 -64.6(16) no . . .
C15 F5 F6 C15 -0.0(5) no . . .
F9 F5 C15 F1 -103(3) no . . .
F9 F5 C15 F2 -15(4) no . . .
F9 F5 C15 F3 32(2) no . . .
F9 F5 C15 F4 36(3) no . . .
F9 F5 C15 F6 -82(3) no . . .
F9 F5 C15 F7 26(3) no . . .
F9 F5 C15 F8 -94(3) no . . .
F9 F5 C15 F9 0.0(16) no . . .
F9 F5 C15 C14 151(3) no . . .
C15 F5 F9 F3 -68(3) no . . .
C15 F5 F9 F4 -37(2) no . . .
C15 F5 F9 F6 53.2(10) no . . .
C15 F5 F9 C15 0.0(4) no . . .
F1 F6 F8 F1 -0(3) no . . .
F1 F6 F8 F2 -137(5) no . . .
F1 F6 F8 C15 -96(4) no . . .
F1 F6 F9 F3 73(5) no . . .
F1 F6 F9 F4 68(5) no . . .
F1 F6 F9 F5 -69(5) no . . .
F1 F6 F9 C15 33(4) no . . .
F1 F6 C15 F1 0.0(16) no . . .
F1 F6 C15 F2 73(3) no . . .
F1 F6 C15 F3 177(3) no . . .
F1 F6 C15 F4 137(3) no . . .
F1 F6 C15 F5 -127(3) no . . .
F1 F6 C15 F7 101(3) no . . .
F1 F6 C15 F8 36(2) no . . .
F1 F6 C15 F9 -156(3) no . . .
F1 F6 C15 C14 -50(3) no . . .
F5 F6 F8 F1 75(4) no . . .
F5 F6 F8 F2 -63(4) no . . .
F5 F6 F8 C15 -21(3) no . . .
F5 F6 F9 F3 142(3) no . . .
F5 F6 F9 F4 137(3) no . . .
F5 F6 F9 F5 0.0(16) no . . .
F5 F6 F9 C15 101(3) no . . .
F5 F6 C15 F1 127(3) no . . .
F5 F6 C15 F2 -159.2(10) no . . .
F5 F6 C15 F3 -55.8(11) no . . .
F5 F6 C15 F4 -96.0(13) no . . .
F5 F6 C15 F5 -0.0(8) no . . .
F5 F6 C15 F7 -131.5(12) no . . .
F5 F6 C15 F8 163.7(17) no . . .
F5 F6 C15 F9 -28.5(9) no . . .
F5 F6 C15 C14 77.0(14) no . . .
F8 F6 F9 F3 25(4) no . . .
F8 F6 F9 F4 20(4) no . . .
F8 F6 F9 F5 -116(4) no . . .
F8 F6 F9 C15 -15(3) no . . .
F9 F6 F8 F1 109(4) no . . .
F9 F6 F8 F2 -28(4) no . . .
F9 F6 F8 C15 13(3) no . . .
F8 F6 C15 F1 -36(2) no . . .
F8 F6 C15 F2 37(2) no . . .
F8 F6 C15 F3 140(2) no . . .
F8 F6 C15 F4 100(2) no . . .
F8 F6 C15 F5 -164(3) no . . .
F8 F6 C15 F7 65(3) no . . .
F8 F6 C15 F8 0.0(15) no . . .
F8 F6 C15 F9 168(3) no . . .
F8 F6 C15 C14 -87(3) no . . .
C15 F6 F8 F1 96(3) no . . .
C15 F6 F8 F2 -41.2(19) no . . .
C15 F6 F8 C15 0.0(5) no . . .
F9 F6 C15 F1 156(3) no . . .
F9 F6 C15 F2 -130.8(12) no . . .
F9 F6 C15 F3 -27.4(11) no . . .
F9 F6 C15 F4 -67.5(14) no . . .
F9 F6 C15 F5 28.5(10) no . . .
F9 F6 C15 F7 -103.0(13) no . . .
F9 F6 C15 F8 -167.8(18) no . . .
F9 F6 C15 F9 0.0(9) no . . .
F9 F6 C15 C14 105.5(15) no . . .
C15 F6 F9 F3 40.3(15) no . . .
C15 F6 F9 F4 35.2(9) no . . .
C15 F6 F9 F5 -101.3(17) no . . .
C15 F6 F9 C15 0.0(6) no . . .
F2 F7 C15 F1 -32(2) no . . .
F2 F7 C15 F2 0.0(16) no . . .
F2 F7 C15 F3 -157.3(19) no . . .
F2 F7 C15 F4 -170(3) no . . .
F2 F7 C15 F5 -151.5(18) no . . .
F2 F7 C15 F6 -62(2) no . . .
F2 F7 C15 F8 -25.0(19) no . . .
F2 F7 C15 F9 -139.4(18) no . . .
F2 F7 C15 C14 92.2(19) no . . .
F3 F7 C15 F1 125.4(12) no . . .
F3 F7 C15 F2 157.3(14) no . . .
F3 F7 C15 F3 -0.0(9) no . . .
F3 F7 C15 F4 -12.9(11) no . . .
F3 F7 C15 F5 5.8(12) no . . .
F3 F7 C15 F6 95.0(12) no . . .
F3 F7 C15 F8 132.3(11) no . . .
F3 F7 C15 F9 17.9(10) no . . .
F3 F7 C15 C14 -110.5(12) no . . .
F4 F7 C15 F1 138.3(15) no . . .
F4 F7 C15 F2 170(2) no . . .
F4 F7 C15 F3 12.9(13) no . . .
F4 F7 C15 F4 0.0(11) no . . .
F4 F7 C15 F5 18.7(18) no . . .
F4 F7 C15 F6 107.9(15) no . . .
F4 F7 C15 F8 145.2(15) no . . .
F4 F7 C15 F9 30.8(15) no . . .
F4 F7 C15 C14 -97.6(15) no . . .
F1 F8 C15 F1 0.0(18) no . . .
F1 F8 C15 F2 -179(3) no . . .
F1 F8 C15 F3 -96(3) no . . .
F1 F8 C15 F4 -145(3) no . . .
F1 F8 C15 F5 -24(3) no . . .
F1 F8 C15 F6 -41(3) no . . .
F1 F8 C15 F7 -165(3) no . . .
F1 F8 C15 F9 -53(3) no . . .
F1 F8 C15 C14 76(3) no . . .
F2 F8 C15 F1 179(3) no . . .
F2 F8 C15 F2 -0.0(10) no . . .
F2 F8 C15 F3 83.0(18) no . . .
F2 F8 C15 F4 34.1(14) no . . .
F2 F8 C15 F5 155.6(12) no . . .
F2 F8 C15 F6 138.8(18) no . . .
F2 F8 C15 F7 14.1(11) no . . .
F2 F8 C15 F9 126.4(13) no . . .
F2 F8 C15 C14 -104.2(13) no . . .
F6 F8 C15 F1 41(2) no . . .
F6 F8 C15 F2 -139(3) no . . .
F6 F8 C15 F3 -56(3) no . . .
F6 F8 C15 F4 -105(2) no . . .
F6 F8 C15 F5 17(3) no . . .
F6 F8 C15 F6 0.0(16) no . . .
F6 F8 C15 F7 -125(2) no . . .
F6 F8 C15 F9 -12(3) no . . .
F6 F8 C15 C14 117(2) no . . .
F3 F9 C15 F1 -147.8(17) no . . .
F3 F9 C15 F2 -53(2) no . . .
F3 F9 C15 F3 0.0(13) no . . .
F3 F9 C15 F4 -10.6(16) no . . .
F3 F9 C15 F5 134(3) no . . .
F3 F9 C15 F6 -136.8(18) no . . .
F3 F9 C15 F7 -26.4(18) no . . .
F3 F9 C15 F8 -128.1(17) no . . .
F3 F9 C15 C14 102.6(17) no . . .
F4 F9 C15 F1 -137.2(10) no . . .
F4 F9 C15 F2 -42.5(12) no . . .
F4 F9 C15 F3 10.6(10) no . . .
F4 F9 C15 F4 -0.0(6) no . . .
F4 F9 C15 F5 144.9(17) no . . .
F4 F9 C15 F6 -126.3(10) no . . .
F4 F9 C15 F7 -15.8(8) no . . .
F4 F9 C15 F8 -117.5(11) no . . .
F4 F9 C15 C14 113.2(10) no . . .
F5 F9 C15 F1 78(3) no . . .
F5 F9 C15 F2 172.6(19) no . . .
F5 F9 C15 F3 -134(3) no . . .
F5 F9 C15 F4 -145(3) no . . .
F5 F9 C15 F5 0.0(16) no . . .
F5 F9 C15 F6 89(3) no . . .
F5 F9 C15 F7 -161(2) no . . .
F5 F9 C15 F8 98(3) no . . .
F5 F9 C15 C14 -32(3) no . . .
F6 F9 C15 F1 -10.9(12) no . . .
F6 F9 C15 F2 83.8(15) no . . .
F6 F9 C15 F3 136.8(17) no . . .
F6 F9 C15 F4 126.3(13) no . . .
F6 F9 C15 F5 -88.8(19) no . . .
F6 F9 C15 F6 0.0(11) no . . .
F6 F9 C15 F7 110.4(13) no . . .
F6 F9 C15 F8 8.8(13) no . . .
F6 F9 C15 C14 -120.5(15) no . . .
Pd1 O1 C14 O2 1.0(9) no . . .
Pd1 O1 C14 C15 -177.6(3) no . . .
C42 O3 C44 C42 -180.0 no . . 3_565
C42 O3 C44 C45 -75.0 no . . .
C44 O3 C42 C43 79.0 no . . .
C44 O3 C42 C44 180.0 no . . 3_565
C42 O3 C44 C42 -0.0 no . 3_565 .
C42 O3 C44 C45 -105.0 no . 3_565 3_565
C44 O3 C42 C43 -101.0 no 3_565 . .
C44 O3 C42 C44 0.0 no 3_565 . 3_565
C42 O3 C44 C42 0.0 no 3_565 . 3_565
C42 O3 C44 C45 105.0 no 3_565 . .
C44 O3 C42 C43 101.0 no . 3_565 3_565
C44 O3 C42 C44 0.0 no . 3_565 .
C42 O3 C44 C42 180.0 no 3_565 3_565 .
C42 O3 C44 C45 75.0 no 3_565 3_565 3_565
C44 O3 C42 C43 -79.0 no 3_565 3_565 3_565
C44 O3 C42 C44 180.0 no 3_565 3_565 .
Pd1 C1 C2 C3 -82.1(5) no . . .
Pd1 C1 C2 C7 100.0(4) no . . .
C1 C2 C3 C4 -175.3(4) no . . .
C1 C2 C3 C8 4.4(7) no . . .
C1 C2 C7 C6 176.7(5) no . . .
C3 C2 C7 C6 -1.3(8) no . . .
C7 C2 C3 C4 2.7(7) no . . .
C7 C2 C3 C8 -177.7(5) no . . .
C2 C3 C4 C5 -2.6(8) no . . .
C2 C3 C8 C9 -111.4(6) no . . .
C2 C3 C8 C13 70.7(7) no . . .
C4 C3 C8 C9 68.3(7) no . . .
C4 C3 C8 C13 -109.6(6) no . . .
C8 C3 C4 C5 177.7(5) no . . .
C3 C4 C5 C6 1.1(10) no . . .
C4 C5 C6 C7 0.4(10) no . . .
C5 C6 C7 C2 -0.2(10) no . . .
C3 C8 C9 C10 -178.2(5) no . . .
C3 C8 C13 C12 178.8(5) no . . .
C9 C8 C13 C12 0.8(8) no . . .
C13 C8 C9 C10 -0.2(9) no . . .
C8 C9 C10 C11 -0.6(10) no . . .
C9 C10 C11 C12 0.8(11) no . . .
C10 C11 C12 C13 -0.2(11) no . . .
C11 C12 C13 C8 -0.7(10) no . . .
O1 C14 C15 F1 120.3(7) no . . .
O1 C14 C15 F2 24.3(8) no . . .
O1 C14 C15 F3 -90.8(9) no . . .
O1 C14 C15 F4 -44.8(10) no . . .
O1 C14 C15 F5 -149.9(5) no . . .
O1 C14 C15 F6 141.9(8) no . . .
O1 C14 C15 F7 -9.7(9) no . . .
O1 C14 C15 F8 95.3(8) no . . .
O1 C14 C15 F9 -136.1(7) no . . .
O2 C14 C15 F1 -58.5(10) no . . .
O2 C14 C15 F2 -154.5(7) no . . .
O2 C14 C15 F3 90.4(10) no . . .
O2 C14 C15 F4 136.4(9) no . . .
O2 C14 C15 F5 31.3(8) no . . .
O2 C14 C15 F6 -36.9(12) no . . .
O2 C14 C15 F7 171.5(7) no . . .
O2 C14 C15 F8 -83.6(10) no . . .
O2 C14 C15 F9 45.1(11) no . . .
P1 C16 C17 C18 -173.2(4) no . . .
P1 C16 C21 C20 173.2(4) no . . .
C17 C16 C21 C20 -4.1(8) no . . .
C21 C16 C17 C18 4.2(8) no . . .
C16 C17 C18 C19 -0.7(9) no . . .
C17 C18 C19 C20 -3.2(10) no . . .
C18 C19 C20 C21 3.4(9) no . . .
C19 C20 C21 C16 0.3(9) no . . .
P1 C22 C23 C24 -179.4(4) no . . .
P1 C22 C27 C26 179.3(4) no . . .
C23 C22 C27 C26 0.9(9) no . . .
C27 C22 C23 C24 -1.1(9) no . . .
C22 C23 C24 C25 0.9(12) no . . .
C23 C24 C25 C26 -0.3(14) no . . .
C24 C25 C26 C27 0.0(13) no . . .
C25 C26 C27 C22 -0.3(11) no . . .
P1 C28 C29 P2 49.2(5) no . . .
P2 C30 C31 C32 179.4(4) no . . .
P2 C30 C35 C34 179.7(4) no . . .
C31 C30 C35 C34 -0.7(9) no . . .
C35 C30 C31 C32 -0.3(9) no . . .
C30 C31 C32 C33 0.9(11) no . . .
C31 C32 C33 C34 -0.5(12) no . . .
C32 C33 C34 C35 -0.4(12) no . . .
C33 C34 C35 C30 1.1(11) no . . .
P2 C36 C37 C38 -177.1(4) no . . .
P2 C36 C41 C40 176.3(4) no . . .
C37 C36 C41 C40 -2.6(9) no . . .
C41 C36 C37 C38 1.8(9) no . . .
C36 C37 C38 C39 -0.2(10) no . . .
C37 C38 C39 C40 -0.6(11) no . . .
C38 C39 C40 C41 -0.2(12) no . . .
C39 C40 C41 C36 1.8(11) no . . .
O3 C42 C44 O3 -0.0 no . 3_565 .
O3 C42 C44 C45 109.2 no . 3_565 3_565
C43 C42 C44 O3 153.0 no . 3_565 .
C43 C42 C44 C45 -97.8 no . 3_565 3_565

loop_
_cod_changelog_entry_id
_cod_changelog_entry_author
_cod_changelog_entry_date
_cod_changelog_entry_text
1 'Vaitkus, Antanas' 2022-05-07T06:15:00+03:00
;
 Replaced the '&#x009D;' sequences with backslash symbols ('\')
 in multiple data values.
;
